data_1551416
loop_
_publ_author_name
'Christopher S. Wood'
'Tanya K. Ronson'
'Ana M. Belenguer'
'Julian J. Holstein'
'Jonathan R. Nitschke'

_publ_section_title
;
 Two-stage directed self-assembly of a cyclic [3]catenane
;
_journal_name_full 'Nature Chemistry'
_journal_page_first 354
_journal_page_last 358
_journal_paper_doi 10.1038/nchem.2205
_journal_volume 7
_journal_year 2015
_chemical_formula_moiety 'C186 H150 Cl6 Fe6 N30, 6(Cl O4), 5(C2 H3 N)'
_chemical_formula_sum 'C196 H165 Cl12 Fe6 N35 O24'
_chemical_formula_weight 4155.13
_space_group_IT_number 14
_space_group_name_Hall '-P 2yn'
_space_group_name_H-M_alt 'P 1 21/n 1'
_symmetry_cell_setting monoclinic
_symmetry_space_group_name_Hall '-P 2yn'
_symmetry_space_group_name_H-M 'P 1 21/n 1'
_atom_sites_solution_hydrogens geom
_atom_sites_solution_primary direct
_atom_sites_solution_secondary difmap
_cell_angle_alpha 90.00
_cell_angle_beta 111.339(2)
_cell_angle_gamma 90.00
_cell_formula_units_Z 4
_cell_length_a 33.0443(19)
_cell_length_b 19.1840(11)
_cell_length_c 41.840(2)
_cell_measurement_reflns_used 9887
_cell_measurement_temperature 100(2)
_cell_measurement_theta_max 43.895
_cell_measurement_theta_min 4.435
_cell_volume 24705(2)
_computing_cell_refinement
;
CrystalClear-SM Expert 2.0 r5 (Rigaku, 2010)
;
_computing_data_collection
;
CrystalClear-SM Expert 2.0 r5 (Rigaku, 2010)
;
_computing_data_reduction
;
CrystalClear-SM Expert 2.0 r5 (Rigaku, 2010)
;
_computing_structure_refinement 'SHELXL-97 (Sheldrick, 1997)'
_computing_structure_solution 'SUPERFLIP (Palatinus & Chapuis, 2007)'
_diffrn_ambient_temperature 100(2)
_diffrn_detector_area_resol_mean 0
_diffrn_measured_fraction_theta_full 0.998
_diffrn_measured_fraction_theta_max 0.998
_diffrn_measurement_device_type 'Rigaku Saturn 724+ detector on Crystal Logic diffractometer'
_diffrn_measurement_method '\w  scans'
_diffrn_radiation_monochromator 'silicon double crystal'
_diffrn_radiation_source 'Diamond beamline I19'
_diffrn_radiation_type synchrotron
_diffrn_radiation_wavelength 0.68890
_diffrn_reflns_av_R_equivalents 0.1215
_diffrn_reflns_av_sigmaI/netI 0.0856
_diffrn_reflns_limit_h_max 30
_diffrn_reflns_limit_h_min -30
_diffrn_reflns_limit_k_max 17
_diffrn_reflns_limit_k_min -14
_diffrn_reflns_limit_l_max 38
_diffrn_reflns_limit_l_min -38
_diffrn_reflns_number 107897
_diffrn_reflns_theta_full 18.25
_diffrn_reflns_theta_max 18.25
_diffrn_reflns_theta_min 0.66
_diffrn_standards_decay_% 0
_diffrn_standards_interval_count 0
_diffrn_standards_interval_time 0
_diffrn_standards_number 0
_exptl_absorpt_coefficient_mu 0.533
_exptl_absorpt_correction_T_max 0.7448
_exptl_absorpt_correction_T_min 0.2879
_exptl_absorpt_correction_type multi-scan
_exptl_absorpt_process_details SADABS
_exptl_crystal_colour purple
_exptl_crystal_density_diffrn 1.117
_exptl_crystal_density_method 'not measured'
_exptl_crystal_description block
_exptl_crystal_F_000 8552
_exptl_crystal_size_max 0.01
_exptl_crystal_size_mid 0.01
_exptl_crystal_size_min 0.01
_refine_diff_density_max 1.065
_refine_diff_density_min -0.752
_refine_diff_density_rms 0.097
_refine_ls_extinction_method none
_refine_ls_goodness_of_fit_ref 1.020
_refine_ls_hydrogen_treatment constr
_refine_ls_matrix_type full
_refine_ls_number_parameters 2343
_refine_ls_number_reflns 19387
_refine_ls_number_restraints 2212
_refine_ls_restrained_S_all 0.977
_refine_ls_R_factor_all 0.1228
_refine_ls_R_factor_gt 0.0919
_refine_ls_shift/su_max 0.001
_refine_ls_shift/su_mean 0.000
_refine_ls_structure_factor_coef Fsqd
_refine_ls_weighting_details 'calc w=1/[\s^2^(Fo^2^)+(0.1929P)^2^+0.0000P] where P=(Fo^2^+2Fc^2^)/3'
_refine_ls_weighting_scheme calc
_refine_ls_wR_factor_gt 0.2458
_refine_ls_wR_factor_ref 0.2713
_reflns_number_gt 12695
_reflns_number_total 19387
_reflns_threshold_expression >2sigma(I)
_cod_data_source_file nchem.2205-s3.cif
_cod_data_source_block csw1252
_cod_depositor_comments
;
The following automatic conversions were performed:

data item '_symmetry_cell_setting' value 'Monoclinic' was changed to
'monoclinic' in accordance with the built-in table derived from the
CIF Core dictionary named 'cif_core.dic' version 2.4.5 last updated
on 2014-11-21.

Automatic conversion script
Id: cif_fix_values 6909 2019-04-08 15:41:33Z antanas 
;
_cod_original_sg_symbol_H-M P21/n
_cod_database_code 1551416

loop_
_symmetry_equiv_pos_as_xyz
'x, y, z'
'-x+1/2, y+1/2, -z+1/2'
'-x, -y, -z'
'x-1/2, -y-1/2, z-1/2'

loop_
_atom_site_label
_atom_site_type_symbol
_atom_site_fract_x
_atom_site_fract_y
_atom_site_fract_z
_atom_site_U_iso_or_equiv
_atom_site_adp_type
_atom_site_occupancy
_atom_site_symmetry_multiplicity
_atom_site_calc_flag
_atom_site_refinement_flags
_atom_site_disorder_assembly
_atom_site_disorder_group
Fe1 Fe 0.53183(6) 0.24516(9) 0.16959(4) 0.0780(6) Uani 1 1 d . . .
Fe2 Fe 0.76520(4) -0.11674(8) 0.50098(3) 0.0570(5) Uani 1 1 d . . .
Fe3 Fe 0.61646(5) 0.61698(7) 0.50047(3) 0.0529(5) Uani 1 1 d . . .
Fe4 Fe 0.70324(4) 0.24784(7) 0.53293(3) 0.0498(4) Uani 1 1 d . . .
Fe5 Fe 0.56665(4) 0.49105(7) 0.31964(3) 0.0513(4) Uani 1 1 d . . .
Fe6 Fe 0.64892(4) 0.01021(7) 0.31958(3) 0.0507(4) Uani 1 1 d . . .
Cl7 Cl 0.51097(10) 0.19153(15) 0.21197(7) 0.0745(9) Uani 1 1 d . . .
Cl8 Cl 0.60319(6) 0.29689(10) 0.20752(5) 0.0312(6) Uani 1 1 d . . .
Cl9 Cl 0.78354(8) -0.03721(13) 0.46409(6) 0.0544(7) Uani 1 1 d . . .
Cl10 Cl 0.69458(6) -0.06666(11) 0.49828(5) 0.0388(6) Uani 1 1 d . . .
Cl11 Cl 0.68617(6) 0.56669(10) 0.49995(5) 0.0326(6) Uani 1 1 d . . .
Cl12 Cl 0.56652(7) 0.53456(12) 0.46235(5) 0.0465(7) Uani 1 1 d . . .
N1 N 0.4668(3) 0.2302(6) 0.1270(2) 0.088(3) Uani 1 1 d U . .
N2 N 0.4994(3) 0.3409(5) 0.1655(2) 0.072(3) Uani 1 1 d U . .
N4 N 0.5647(2) 0.5916(4) 0.3286(2) 0.052(2) Uani 1 1 d U . .
N5 N 0.6093(2) 0.6894(4) 0.45964(19) 0.048(2) Uani 1 1 d U . .
N6 N 0.6479(2) 0.7168(4) 0.5260(2) 0.054(2) Uani 1 1 d U . .
N7 N 0.5647(3) 0.6642(4) 0.5191(2) 0.055(2) Uani 1 1 d U . .
N8 N 0.6222(3) 0.5617(4) 0.54760(19) 0.058(2) Uani 1 1 d U . .
N9 N 0.6982(2) 0.3036(4) 0.57072(19) 0.049(2) Uani 1 1 d U . .
N10 N 0.7419(2) 0.1939(4) 0.57202(18) 0.049(2) Uani 1 1 d U . .
N11 N 0.7983(2) -0.0625(4) 0.5490(2) 0.055(2) Uani 1 1 d U . .
N12 N 0.8329(3) -0.1654(4) 0.5240(2) 0.061(2) Uani 1 1 d U . .
N13 N 0.7545(3) -0.2173(5) 0.5248(2) 0.075(3) Uani 1 1 d U . .
N14 N 0.7348(2) -0.1890(4) 0.4589(2) 0.057(2) Uani 1 1 d U . .
N15 N 0.6610(2) -0.0892(4) 0.32731(19) 0.051(2) Uani 1 1 d U . .
N16 N 0.6430(3) -0.0179(5) 0.2731(2) 0.056(2) Uani 1 1 d U . .
N17 N 0.5639(3) 0.1530(5) 0.1614(2) 0.071(2) Uani 1 1 d U . .
N18 N 0.5466(3) 0.2697(6) 0.1230(2) 0.083(3) Uani 1 1 d U . .
N19 N 0.6520(2) 0.1962(4) 0.53350(18) 0.0445(19) Uani 1 1 d U . .
N21 N 0.6071(2) 0.4715(4) 0.36620(19) 0.0429(19) Uani 1 1 d U . .
N22 N 0.6214(2) 0.5075(4) 0.31239(19) 0.0458(19) Uani 1 1 d U . .
N23 N 0.5097(2) 0.4764(4) 0.32572(18) 0.048(2) Uani 1 1 d U . .
N26 N 0.7110(2) 0.0284(5) 0.32731(18) 0.050(2) Uani 1 1 d U . .
N27 N 0.5877(2) -0.0098(4) 0.31122(19) 0.050(2) Uani 1 1 d U . .
N28 N 0.6493(2) 0.0284(4) 0.36614(19) 0.048(2) Uani 1 1 d U . .
N30 N 0.7547(2) 0.3017(4) 0.53349(18) 0.050(2) Uani 1 1 d U . .
C1 C 0.4471(3) 0.1701(4) 0.1077(2) 0.101(4) Uani 1 1 d GU . .
C2 C 0.4215(3) 0.1684(5) 0.0729(2) 0.118(5) Uani 1 1 d GU . .
H2 H 0.4173 0.2097 0.0595 0.141 Uiso 1 1 calc R . .
C3 C 0.4021(4) 0.1064(6) 0.0578(2) 0.154(6) Uani 1 1 d GU . .
H3 H 0.3847 0.1053 0.0340 0.185 Uiso 1 1 calc R . .
C4 C 0.4083(4) 0.0461(5) 0.0774(3) 0.164(7) Uani 1 1 d GDU . .
C5 C 0.4338(4) 0.0477(4) 0.1121(3) 0.146(6) Uani 1 1 d GU . .
H5 H 0.4380 0.0065 0.1255 0.175 Uiso 1 1 calc R . .
C6 C 0.4532(3) 0.1097(5) 0.12723(19) 0.113(4) Uani 1 1 d GU . .
H6 H 0.4707 0.1108 0.1510 0.135 Uiso 1 1 calc R . .
C7 C 0.3839(7) -0.0212(9) 0.0615(6) 0.226(11) Uani 1 1 d DU . .
H7A H 0.3980 -0.0431 0.0471 0.338 Uiso 1 1 calc R . .
H7B H 0.3537 -0.0100 0.0474 0.338 Uiso 1 1 calc R . .
H7C H 0.3844 -0.0534 0.0798 0.338 Uiso 1 1 calc R . .
C8 C 0.4468(4) 0.2867(7) 0.1170(3) 0.095(4) Uani 1 1 d U . .
H8 H 0.4223 0.2878 0.0962 0.114 Uiso 1 1 calc R . .
C9 C 0.4603(4) 0.3499(7) 0.1367(3) 0.076(3) Uani 1 1 d U . .
C10 C 0.4393(4) 0.4123(7) 0.1300(3) 0.088(4) Uani 1 1 d U . .
H10 H 0.4148 0.4184 0.1094 0.106 Uiso 1 1 calc R . .
C11 C 0.4532(4) 0.4672(7) 0.1532(3) 0.085(4) Uani 1 1 d U . .
H11 H 0.4392 0.5113 0.1482 0.102 Uiso 1 1 calc R . .
C12 C 0.4876(3) 0.4565(6) 0.1833(3) 0.068(3) Uani 1 1 d U . .
C13 C 0.5108(3) 0.3946(6) 0.1873(3) 0.062(3) Uani 1 1 d U . .
H13 H 0.5366 0.3902 0.2070 0.075 Uiso 1 1 calc R . .
N3 N 0.53292(19) 0.5219(3) 0.27335(11) 0.058(2) Uani 1 1 d GU . .
C14 C 0.5200(2) 0.4781(3) 0.24494(15) 0.057(3) Uani 1 1 d GU . .
H14 H 0.5243 0.4292 0.2479 0.069 Uiso 1 1 calc R . .
C15 C 0.5007(2) 0.5058(3) 0.21217(12) 0.062(3) Uani 1 1 d GU . .
C16 C 0.4944(2) 0.5773(4) 0.20783(13) 0.072(3) Uani 1 1 d GU . .
H16 H 0.4812 0.5963 0.1854 0.086 Uiso 1 1 calc R . .
C17 C 0.5073(3) 0.6211(3) 0.23624(18) 0.082(3) Uani 1 1 d GU . .
H17 H 0.5030 0.6700 0.2333 0.098 Uiso 1 1 calc R . .
C18 C 0.5266(2) 0.5934(3) 0.26900(14) 0.065(3) Uani 1 1 d GU . .
C19 C 0.5430(3) 0.6310(6) 0.3005(3) 0.064(3) Uani 1 1 d U . .
C20 C 0.5349(4) 0.7022(6) 0.3043(3) 0.073(3) Uani 1 1 d U . .
H20 H 0.5186 0.7288 0.2847 0.088 Uiso 1 1 calc R . .
C21 C 0.5502(3) 0.7335(6) 0.3360(3) 0.067(3) Uani 1 1 d U . .
H21 H 0.5452 0.7817 0.3384 0.081 Uiso 1 1 calc R . .
C22 C 0.5732(3) 0.6932(6) 0.3644(3) 0.055(2) Uani 1 1 d U . .
C23 C 0.5805(3) 0.6234(5) 0.3597(3) 0.049(2) Uani 1 1 d U . .
H23 H 0.5973 0.5966 0.3790 0.059 Uiso 1 1 calc R . .
C24 C 0.5931(3) 0.6730(5) 0.4266(2) 0.049(2) Uani 1 1 d U . .
H24 H 0.5831 0.6266 0.4206 0.059 Uiso 1 1 calc R . .
C25 C 0.5896(3) 0.7193(5) 0.4000(2) 0.050(2) Uani 1 1 d U . .
C26 C 0.6010(3) 0.7881(5) 0.4087(3) 0.055(2) Uani 1 1 d U . .
H26 H 0.5968 0.8228 0.3915 0.066 Uiso 1 1 calc R . .
C27 C 0.6194(3) 0.8052(5) 0.4442(3) 0.059(3) Uani 1 1 d U . .
H27 H 0.6292 0.8514 0.4509 0.071 Uiso 1 1 calc R . .
C28 C 0.6231(3) 0.7554(5) 0.4688(3) 0.046(2) Uani 1 1 d U . .
C29 C 0.6424(3) 0.7679(6) 0.5049(3) 0.055(3) Uani 1 1 d U . .
H29 H 0.6512 0.8136 0.5133 0.066 Uiso 1 1 calc R . .
C30 C 0.6626(2) 0.7267(4) 0.56201(14) 0.064(3) Uani 1 1 d GU . .
C31 C 0.6480(3) 0.7817(4) 0.5766(2) 0.082(3) Uani 1 1 d GU . .
H31 H 0.6294 0.8161 0.5624 0.098 Uiso 1 1 calc R . .
C32 C 0.6606(3) 0.7862(4) 0.6121(2) 0.116(4) Uani 1 1 d GU . .
H32 H 0.6506 0.8238 0.6221 0.139 Uiso 1 1 calc R . .
C33 C 0.6878(3) 0.7358(5) 0.63292(14) 0.120(4) Uani 1 1 d GDU . .
C34 C 0.7024(3) 0.6809(4) 0.61830(19) 0.119(4) Uani 1 1 d GU . .
H34 H 0.7210 0.6464 0.6325 0.142 Uiso 1 1 calc R . .
C35 C 0.6898(3) 0.6763(4) 0.5828(2) 0.082(3) Uani 1 1 d GU . .
H35 H 0.6997 0.6388 0.5728 0.098 Uiso 1 1 calc R . .
C36 C 0.6999(8) 0.7427(10) 0.6719(3) 0.190(9) Uani 1 1 d DU . .
H36A H 0.6974 0.6970 0.6816 0.286 Uiso 1 1 calc R . .
H36B H 0.6802 0.7757 0.6766 0.286 Uiso 1 1 calc R . .
H36C H 0.7298 0.7595 0.6824 0.286 Uiso 1 1 calc R . .
C37 C 0.5398(3) 0.7246(6) 0.5052(3) 0.053(2) Uani 1 1 d U . .
C38 C 0.5315(4) 0.7772(6) 0.5243(3) 0.070(3) Uani 1 1 d U . .
H38 H 0.5420 0.7740 0.5486 0.084 Uiso 1 1 calc R . .
C39 C 0.5079(3) 0.8347(6) 0.5079(3) 0.069(3) Uani 1 1 d U . .
H39 H 0.5025 0.8705 0.5215 0.082 Uiso 1 1 calc R . .
C40 C 0.4919(3) 0.8425(6) 0.4729(3) 0.063(3) Uani 1 1 d U . .
C41 C 0.4996(3) 0.7893(6) 0.4538(3) 0.066(3) Uani 1 1 d U . .
H41 H 0.4891 0.7929 0.4295 0.080 Uiso 1 1 calc R . .
C42 C 0.5224(3) 0.7308(5) 0.4695(3) 0.060(3) Uani 1 1 d U . .
H42 H 0.5264 0.6939 0.4558 0.072 Uiso 1 1 calc R . .
C43 C 0.4680(3) 0.9073(6) 0.4557(3) 0.074(3) Uani 1 1 d U . .
H43A H 0.4702 0.9125 0.4331 0.111 Uiso 1 1 calc R . .
H43B H 0.4809 0.9481 0.4698 0.111 Uiso 1 1 calc R . .
H43C H 0.4374 0.9035 0.4530 0.111 Uiso 1 1 calc R . .
C44 C 0.5679(3) 0.6425(6) 0.5481(3) 0.067(3) Uani 1 1 d U . .
H44 H 0.5519 0.6649 0.5600 0.080 Uiso 1 1 calc R . .
C45 C 0.5961(3) 0.5824(5) 0.5643(2) 0.059(3) Uani 1 1 d U . .
C46 C 0.5967(4) 0.5478(6) 0.5934(3) 0.084(3) Uani 1 1 d U . .
H46 H 0.5793 0.5639 0.6056 0.100 Uiso 1 1 calc R . .
C47 C 0.6232(4) 0.4888(6) 0.6049(3) 0.069(3) Uani 1 1 d U . .
H47 H 0.6238 0.4645 0.6248 0.082 Uiso 1 1 calc R . .
C48 C 0.6487(3) 0.4665(5) 0.5862(2) 0.055(2) Uani 1 1 d U . .
C49 C 0.6477(3) 0.5059(5) 0.5586(2) 0.051(2) Uani 1 1 d U . .
H49 H 0.6662 0.4930 0.5467 0.061 Uiso 1 1 calc R . .
C50 C 0.6766(3) 0.3631(5) 0.5673(2) 0.049(2) Uani 1 1 d U . .
H50 H 0.6619 0.3804 0.5447 0.059 Uiso 1 1 calc R . .
C51 C 0.6742(3) 0.4017(5) 0.5948(2) 0.054(2) Uani 1 1 d U . .
C52 C 0.6975(4) 0.3776(5) 0.6285(3) 0.067(3) Uani 1 1 d U . .
H52 H 0.6977 0.4025 0.6482 0.080 Uiso 1 1 calc R . .
C53 C 0.7199(4) 0.3164(6) 0.6312(3) 0.066(3) Uani 1 1 d U . .
H53 H 0.7350 0.2980 0.6535 0.079 Uiso 1 1 calc R . .
C54 C 0.7215(3) 0.2802(5) 0.6035(2) 0.058(3) Uani 1 1 d U . .
C55 C 0.7453(3) 0.2157(5) 0.6032(2) 0.053(2) Uani 1 1 d U . .
C56 C 0.7695(3) 0.1784(6) 0.6317(3) 0.069(3) Uani 1 1 d U . .
H56 H 0.7730 0.1960 0.6538 0.083 Uiso 1 1 calc R . .
C57 C 0.7887(4) 0.1163(6) 0.6291(3) 0.076(3) Uani 1 1 d U . .
H57 H 0.8045 0.0903 0.6491 0.091 Uiso 1 1 calc R . .
C58 C 0.7847(3) 0.0920(5) 0.5968(2) 0.051(2) Uani 1 1 d U . .
C59 C 0.7628(3) 0.1353(5) 0.5694(2) 0.048(2) Uani 1 1 d U . .
H59 H 0.7626 0.1228 0.5474 0.057 Uiso 1 1 calc R . .
C60 C 0.7823(3) -0.0065(6) 0.5590(2) 0.054(3) Uani 1 1 d U . .
H60 H 0.7548 0.0108 0.5444 0.065 Uiso 1 1 calc R . .
C61 C 0.8039(3) 0.0280(6) 0.5900(2) 0.057(3) Uani 1 1 d U . .
C62 C 0.8411(3) -0.0039(6) 0.6126(3) 0.068(3) Uani 1 1 d U . .
H62 H 0.8554 0.0142 0.6350 0.081 Uiso 1 1 calc R . .
C63 C 0.8568(3) -0.0616(6) 0.6021(3) 0.074(3) Uani 1 1 d U . .
H63 H 0.8823 -0.0836 0.6172 0.088 Uiso 1 1 calc R . .
C64 C 0.8361(3) -0.0885(5) 0.5697(3) 0.054(3) Uani 1 1 d U . .
C65 C 0.8528(3) -0.1454(6) 0.5548(3) 0.063(3) Uani 1 1 d U . .
H65 H 0.8790 -0.1680 0.5683 0.075 Uiso 1 1 calc R . .
C66 C 0.8485(3) -0.2217(6) 0.5096(3) 0.063(3) Uani 1 1 d U . .
C67 C 0.8750(4) -0.2746(7) 0.5296(3) 0.087(4) Uani 1 1 d U . .
H67 H 0.8841 -0.2735 0.5539 0.104 Uiso 1 1 calc R . .
C68 C 0.8873(4) -0.3266(7) 0.5138(3) 0.096(4) Uani 1 1 d U . .
H68 H 0.9056 -0.3621 0.5273 0.115 Uiso 1 1 calc R . .
C69 C 0.8741(4) -0.3307(7) 0.4775(3) 0.093(4) Uani 1 1 d DU . .
C70 C 0.8500(3) -0.2791(7) 0.4592(3) 0.078(3) Uani 1 1 d U . .
H70 H 0.8419 -0.2791 0.4349 0.094 Uiso 1 1 calc R . .
C71 C 0.8363(3) -0.2244(6) 0.4754(3) 0.068(3) Uani 1 1 d U . .
H71 H 0.8180 -0.1888 0.4618 0.082 Uiso 1 1 calc R . .
C72 C 0.8908(5) -0.3914(7) 0.4615(3) 0.120(5) Uani 1 1 d DU . .
H72A H 0.8699 -0.4006 0.4383 0.179 Uiso 1 1 calc R . .
H72B H 0.8940 -0.4332 0.4757 0.179 Uiso 1 1 calc R . .
H72C H 0.9190 -0.3789 0.4604 0.179 Uiso 1 1 calc R . .
C73 C 0.7699(3) -0.2294(5) 0.56104(16) 0.094(4) Uani 1 1 d GU . .
C74 C 0.7587(3) -0.1838(4) 0.5823(2) 0.097(4) Uani 1 1 d GU . .
H74 H 0.7398 -0.1457 0.5726 0.117 Uiso 1 1 calc R . .
C75 C 0.7752(3) -0.1938(4) 0.6176(2) 0.143(4) Uani 1 1 d GDU . .
H75 H 0.7675 -0.1626 0.6321 0.172 Uiso 1 1 calc R . .
C76 C 0.8028(3) -0.2495(5) 0.63169(16) 0.146(4) Uani 1 1 d GDU . .
C77 C 0.8140(3) -0.2952(4) 0.6105(2) 0.147(4) Uani 1 1 d GDU . .
H77 H 0.8329 -0.3332 0.6201 0.176 Uiso 1 1 calc R . .
C78 C 0.7975(3) -0.2851(5) 0.5751(2) 0.116(4) Uani 1 1 d GU . .
H78 H 0.8052 -0.3163 0.5606 0.139 Uiso 1 1 calc R . .
C79 C 0.8189(6) -0.2631(8) 0.6707(3) 0.199(7) Uani 1 1 d DU . .
H79A H 0.8090 -0.3091 0.6749 0.299 Uiso 1 1 calc R . .
H79B H 0.8073 -0.2272 0.6816 0.299 Uiso 1 1 calc R . .
H79C H 0.8507 -0.2616 0.6802 0.299 Uiso 1 1 calc R . .
C80 C 0.7397(3) -0.2696(6) 0.5032(3) 0.068(3) Uani 1 1 d U . .
H80 H 0.7368 -0.3151 0.5110 0.081 Uiso 1 1 calc R . .
C81 C 0.7281(3) -0.2548(6) 0.4675(3) 0.062(3) Uani 1 1 d U . .
C82 C 0.7089(3) -0.3048(6) 0.4416(3) 0.066(3) Uani 1 1 d U . .
H82 H 0.7044 -0.3512 0.4476 0.080 Uiso 1 1 calc R . .
C83 C 0.6967(3) -0.2862(6) 0.4077(3) 0.059(3) Uani 1 1 d U . .
H83 H 0.6848 -0.3200 0.3901 0.071 Uiso 1 1 calc R . .
C84 C 0.7020(3) -0.2173(5) 0.3992(2) 0.050(2) Uani 1 1 d U . .
C85 C 0.7222(3) -0.1702(6) 0.4264(2) 0.053(3) Uani 1 1 d U . .
H85 H 0.7269 -0.1235 0.4211 0.064 Uiso 1 1 calc R . .
C86 C 0.6716(3) -0.1229(5) 0.3575(2) 0.052(2) Uani 1 1 d U . .
H86 H 0.6681 -0.0986 0.3760 0.062 Uiso 1 1 calc R . .
C87 C 0.6875(3) -0.1910(5) 0.3634(2) 0.056(3) Uani 1 1 d U . .
C88 C 0.6906(3) -0.2294(5) 0.3361(3) 0.055(3) Uani 1 1 d U . .
H88 H 0.7009 -0.2760 0.3389 0.067 Uiso 1 1 calc R . .
C89 C 0.6776(3) -0.1956(6) 0.3040(3) 0.067(3) Uani 1 1 d U . .
H89 H 0.6780 -0.2204 0.2845 0.080 Uiso 1 1 calc R . .
C90 C 0.6643(3) -0.1260(6) 0.3007(3) 0.056(3) Uani 1 1 d U . .
C91 C 0.6521(3) -0.0855(6) 0.2689(2) 0.056(2) Uani 1 1 d U . .
C92 C 0.6483(4) -0.1121(6) 0.2364(3) 0.072(3) Uani 1 1 d U . .
H92 H 0.6546 -0.1596 0.2337 0.086 Uiso 1 1 calc R . .
C93 C 0.6351(3) -0.0673(6) 0.2088(3) 0.065(3) Uani 1 1 d U . .
H93 H 0.6336 -0.0839 0.1870 0.078 Uiso 1 1 calc R . .
C94 C 0.6242(3) -0.0006(6) 0.2119(3) 0.063(3) Uani 1 1 d U . .
C95 C 0.6292(3) 0.0244(6) 0.2450(2) 0.060(3) Uani 1 1 d U . .
H95 H 0.6229 0.0718 0.2476 0.072 Uiso 1 1 calc R . .
C96 C 0.5778(4) 0.1031(6) 0.1838(3) 0.065(3) Uani 1 1 d U . .
H96 H 0.5665 0.1015 0.2017 0.078 Uiso 1 1 calc R . .
C97 C 0.6079(4) 0.0515(6) 0.1839(2) 0.063(3) Uani 1 1 d U . .
C98 C 0.6225(4) 0.0526(7) 0.1561(3) 0.075(3) Uani 1 1 d U . .
H98 H 0.6415 0.0177 0.1536 0.090 Uiso 1 1 calc R . .
C99 C 0.6077(4) 0.1073(7) 0.1323(3) 0.081(3) Uani 1 1 d U . .
H99 H 0.6175 0.1100 0.1136 0.098 Uiso 1 1 calc R . .
C100 C 0.5802(4) 0.1559(6) 0.1355(3) 0.070(3) Uani 1 1 d U . .
C101 C 0.5678(4) 0.2203(7) 0.1147(3) 0.080(3) Uani 1 1 d U . .
H101 H 0.5754 0.2255 0.0950 0.096 Uiso 1 1 calc R . .
C102 C 0.5336(3) 0.3298(4) 0.1027(2) 0.094(4) Uani 1 1 d GU . .
C103 C 0.5481(3) 0.3931(5) 0.11914(19) 0.115(4) Uani 1 1 d GU . .
H103 H 0.5663 0.3938 0.1427 0.138 Uiso 1 1 calc R . .
C104 C 0.5359(3) 0.4552(4) 0.1011(3) 0.131(5) Uani 1 1 d GDU . .
H104 H 0.5458 0.4984 0.1123 0.157 Uiso 1 1 calc R . .
C105 C 0.5093(3) 0.4541(5) 0.0666(3) 0.162(6) Uani 1 1 d GDU . .
C106 C 0.4948(3) 0.3909(6) 0.0502(2) 0.164(6) Uani 1 1 d GDU . .
H106 H 0.4766 0.3901 0.0266 0.196 Uiso 1 1 calc R . .
C107 C 0.5069(3) 0.3287(5) 0.0683(2) 0.128(5) Uani 1 1 d GU . .
H107 H 0.4970 0.2855 0.0570 0.154 Uiso 1 1 calc R . .
C108 C 0.4943(9) 0.5234(8) 0.0468(5) 0.300(16) Uani 1 1 d DU . .
H10A H 0.4649 0.5347 0.0458 0.450 Uiso 1 1 calc R . .
H10B H 0.4942 0.5184 0.0235 0.450 Uiso 1 1 calc R . .
H10C H 0.5143 0.5608 0.0587 0.450 Uiso 1 1 calc R . .
C109 C 0.6526(3) 0.1439(6) 0.5594(2) 0.057(3) Uani 1 1 d U . .
C110 C 0.6683(3) 0.0783(6) 0.5601(3) 0.062(3) Uani 1 1 d U . .
H110 H 0.6780 0.0635 0.5424 0.074 Uiso 1 1 calc R . .
C111 C 0.6703(4) 0.0338(6) 0.5858(3) 0.085(3) Uani 1 1 d U . .
H111 H 0.6809 -0.0122 0.5855 0.102 Uiso 1 1 calc R . .
C112 C 0.6572(4) 0.0539(8) 0.6126(3) 0.097(4) Uani 1 1 d DU . .
C113 C 0.6406(4) 0.1206(7) 0.6112(3) 0.089(3) Uani 1 1 d U . .
H113 H 0.6308 0.1353 0.6288 0.106 Uiso 1 1 calc R . .
C114 C 0.6378(3) 0.1659(6) 0.5856(2) 0.069(3) Uani 1 1 d U . .
H114 H 0.6262 0.2113 0.5852 0.083 Uiso 1 1 calc R . .
C115 C 0.6588(5) 0.0050(8) 0.6420(4) 0.140(6) Uani 1 1 d DU . .
H11A H 0.6804 0.0222 0.6635 0.210 Uiso 1 1 calc R . .
H11B H 0.6669 -0.0419 0.6372 0.210 Uiso 1 1 calc R . .
H11C H 0.6302 0.0036 0.6440 0.210 Uiso 1 1 calc R . .
C116 C 0.6142(4) 0.2205(5) 0.5149(2) 0.051(2) Uani 1 1 d U . .
H116 H 0.5879 0.2023 0.5157 0.061 Uiso 1 1 calc R . .
N20 N 0.65695(15) 0.2965(3) 0.49564(12) 0.049(2) Uani 1 1 d GU . .
C117 C 0.61547(18) 0.2768(3) 0.49325(13) 0.050(2) Uani 1 1 d GU . .
C118 C 0.57927(14) 0.3078(3) 0.46898(15) 0.050(2) Uani 1 1 d GU . .
H118 H 0.5509 0.2944 0.4673 0.059 Uiso 1 1 calc R . .
C119 C 0.58456(16) 0.3586(3) 0.44711(14) 0.052(2) Uani 1 1 d GU . .
H119 H 0.5598 0.3798 0.4305 0.062 Uiso 1 1 calc R . .
C120 C 0.6260(2) 0.3783(3) 0.44950(14) 0.052(2) Uani 1 1 d GU . .
C121 C 0.66224(15) 0.3473(3) 0.47377(14) 0.048(2) Uani 1 1 d GU . .
H121 H 0.6906 0.3608 0.4754 0.057 Uiso 1 1 calc R . .
C122 C 0.6014(3) 0.4354(5) 0.3913(2) 0.044(2) Uani 1 1 d U . .
H122 H 0.5737 0.4150 0.3871 0.052 Uiso 1 1 calc R . .
C123 C 0.6334(3) 0.4257(5) 0.4234(2) 0.049(2) Uani 1 1 d U . .
C124 C 0.6737(3) 0.4564(5) 0.4299(2) 0.047(2) Uani 1 1 d U . .
H124 H 0.6957 0.4550 0.4521 0.057 Uiso 1 1 calc R . .
C125 C 0.6808(3) 0.4887(5) 0.4034(2) 0.048(2) Uani 1 1 d U . .
H125 H 0.7085 0.5084 0.4069 0.058 Uiso 1 1 calc R . .
C126 C 0.6484(3) 0.4932(5) 0.3715(2) 0.044(2) Uani 1 1 d U . .
C127 C 0.6550(3) 0.5154(5) 0.3409(2) 0.045(2) Uani 1 1 d U . .
H127 H 0.6817 0.5345 0.3413 0.054 Uiso 1 1 calc R . .
C128 C 0.6278(3) 0.5244(5) 0.2807(2) 0.051(2) Uani 1 1 d U . .
C129 C 0.6183(3) 0.4711(6) 0.2555(2) 0.062(3) Uani 1 1 d U . .
H129 H 0.6081 0.4267 0.2593 0.074 Uiso 1 1 calc R . .
C130 C 0.6245(3) 0.4856(6) 0.2250(3) 0.063(3) Uani 1 1 d U . .
H130 H 0.6191 0.4502 0.2081 0.075 Uiso 1 1 calc R . .
C131 C 0.6384(4) 0.5512(6) 0.2186(2) 0.070(3) Uani 1 1 d DU . .
C132 C 0.6476(4) 0.6014(6) 0.2443(3) 0.075(3) Uani 1 1 d U . .
H132 H 0.6575 0.6461 0.2406 0.090 Uiso 1 1 calc R . .
C133 C 0.6426(3) 0.5879(6) 0.2756(2) 0.058(3) Uani 1 1 d U . .
H133 H 0.6495 0.6226 0.2930 0.070 Uiso 1 1 calc R . .
C134 C 0.6441(5) 0.5676(6) 0.1852(3) 0.093(4) Uani 1 1 d DU . .
H13A H 0.6169 0.5863 0.1688 0.140 Uiso 1 1 calc R . .
H13B H 0.6519 0.5249 0.1759 0.140 Uiso 1 1 calc R . .
H13C H 0.6673 0.6021 0.1892 0.140 Uiso 1 1 calc R . .
C135 C 0.4850(3) 0.5274(5) 0.3349(2) 0.048(2) Uani 1 1 d U . .
C136 C 0.4969(3) 0.5504(5) 0.3684(2) 0.056(3) Uani 1 1 d U . .
H136 H 0.5217 0.5314 0.3858 0.067 Uiso 1 1 calc R . .
C137 C 0.4723(3) 0.6014(5) 0.3764(2) 0.059(3) Uani 1 1 d U . .
H137 H 0.4812 0.6179 0.3993 0.070 Uiso 1 1 calc R . .
C138 C 0.4354(3) 0.6290(6) 0.3520(3) 0.066(3) Uani 1 1 d U . .
C139 C 0.4241(4) 0.6056(6) 0.3187(3) 0.074(3) Uani 1 1 d U . .
H139 H 0.3993 0.6248 0.3012 0.089 Uiso 1 1 calc R . .
C140 C 0.4481(3) 0.5547(6) 0.3101(3) 0.068(3) Uani 1 1 d U . .
H140 H 0.4393 0.5385 0.2871 0.081 Uiso 1 1 calc R . .
C141 C 0.4103(4) 0.6865(6) 0.3610(3) 0.085(3) Uani 1 1 d U . .
H14A H 0.4070 0.6755 0.3828 0.128 Uiso 1 1 calc R . .
H14B H 0.3815 0.6906 0.3429 0.128 Uiso 1 1 calc R . .
H14C H 0.4260 0.7306 0.3632 0.128 Uiso 1 1 calc R . .
C142 C 0.4918(3) 0.4183(6) 0.3128(2) 0.056(3) Uani 1 1 d U . .
H142 H 0.4621 0.4096 0.3092 0.067 Uiso 1 1 calc R . .
N24 N 0.55930(19) 0.3903(2) 0.31025(13) 0.053(2) Uani 1 1 d GU . .
C143 C 0.51719(17) 0.3676(3) 0.30415(15) 0.054(2) Uani 1 1 d GU . .
C144 C 0.50590(16) 0.2986(3) 0.29518(16) 0.057(3) Uani 1 1 d GU . .
H144 H 0.4771 0.2831 0.2910 0.068 Uiso 1 1 calc R . .
C145 C 0.5367(2) 0.2522(3) 0.29231(15) 0.056(2) Uani 1 1 d GU . .
H145 H 0.5290 0.2050 0.2862 0.067 Uiso 1 1 calc R . .
C146 C 0.57883(19) 0.2749(3) 0.29841(15) 0.051(2) Uani 1 1 d GU . .
C147 C 0.59012(15) 0.3439(3) 0.30738(14) 0.051(2) Uani 1 1 d GU . .
H147 H 0.6189 0.3594 0.3115 0.062 Uiso 1 1 calc R . .
N25 N 0.6460(2) 0.1119(2) 0.31035(13) 0.051(2) Uani 1 1 d GU . .
C148 C 0.61144(16) 0.1566(3) 0.30660(14) 0.054(2) Uani 1 1 d GU . .
H148 H 0.5863 0.1398 0.3100 0.065 Uiso 1 1 calc R . .
C149 C 0.61370(18) 0.2260(3) 0.29783(16) 0.053(2) Uani 1 1 d GU . .
C150 C 0.6505(2) 0.2507(2) 0.29282(16) 0.059(3) Uani 1 1 d GU . .
H150 H 0.6520 0.2981 0.2868 0.071 Uiso 1 1 calc R . .
C151 C 0.68503(18) 0.2060(3) 0.29657(16) 0.057(3) Uani 1 1 d GU . .
H151 H 0.7102 0.2229 0.2931 0.069 Uiso 1 1 calc R . .
C152 C 0.68277(17) 0.1366(3) 0.30534(15) 0.057(2) Uani 1 1 d GU . .
C153 C 0.7176(3) 0.0902(6) 0.3155(2) 0.055(3) Uani 1 1 d U . .
H153 H 0.7448 0.1021 0.3141 0.066 Uiso 1 1 calc R . .
C154 C 0.7453(3) -0.0224(5) 0.3370(3) 0.052(2) Uani 1 1 d U . .
C155 C 0.7630(4) -0.0474(6) 0.3130(3) 0.067(3) Uani 1 1 d U . .
H155 H 0.7529 -0.0283 0.2905 0.081 Uiso 1 1 calc R . .
C156 C 0.7938(4) -0.0978(6) 0.3211(3) 0.076(3) Uani 1 1 d U . .
H156 H 0.8046 -0.1150 0.3044 0.092 Uiso 1 1 calc R . .
C157 C 0.8097(3) -0.1242(6) 0.3550(3) 0.068(3) Uani 1 1 d U . .
C158 C 0.7926(3) -0.0974(6) 0.3783(3) 0.064(3) Uani 1 1 d U . .
H158 H 0.8031 -0.1144 0.4012 0.077 Uiso 1 1 calc R . .
C159 C 0.7616(3) -0.0484(5) 0.3694(2) 0.053(2) Uani 1 1 d U . .
H159 H 0.7508 -0.0315 0.3861 0.063 Uiso 1 1 calc R . .
C160 C 0.8461(4) -0.1825(6) 0.3663(3) 0.088(4) Uani 1 1 d U . .
H16A H 0.8669 -0.1722 0.3893 0.132 Uiso 1 1 calc R . .
H16B H 0.8613 -0.1835 0.3501 0.132 Uiso 1 1 calc R . .
H16C H 0.8326 -0.2280 0.3663 0.132 Uiso 1 1 calc R . .
C161 C 0.5540(3) -0.0287(6) 0.2788(2) 0.055(3) Uani 1 1 d U . .
C162 C 0.5348(4) 0.0200(6) 0.2546(3) 0.070(3) Uani 1 1 d U . .
H162 H 0.5451 0.0667 0.2584 0.084 Uiso 1 1 calc R . .
C163 C 0.5011(4) 0.0044(7) 0.2247(3) 0.086(4) Uani 1 1 d U . .
H163 H 0.4884 0.0396 0.2081 0.103 Uiso 1 1 calc R . .
C164 C 0.4852(4) -0.0653(7) 0.2190(3) 0.100(4) Uani 1 1 d U . .
C165 C 0.5078(4) -0.1145(6) 0.2426(3) 0.092(4) Uani 1 1 d U . .
H165 H 0.5000 -0.1622 0.2381 0.110 Uiso 1 1 calc R . .
C166 C 0.5409(4) -0.0973(6) 0.2722(3) 0.068(3) Uani 1 1 d U . .
H166 H 0.5550 -0.1326 0.2884 0.081 Uiso 1 1 calc R . .
C167 C 0.4476(5) -0.0856(8) 0.1867(4) 0.142(6) Uani 1 1 d U . .
H16D H 0.4434 -0.1363 0.1863 0.213 Uiso 1 1 calc R . .
H16E H 0.4539 -0.0715 0.1665 0.213 Uiso 1 1 calc R . .
H16F H 0.4210 -0.0623 0.1863 0.213 Uiso 1 1 calc R . .
C168 C 0.5785(3) -0.0174(5) 0.3386(2) 0.045(2) Uani 1 1 d U . .
H168 H 0.5513 -0.0343 0.3381 0.054 Uiso 1 1 calc R . .
C169 C 0.6141(3) 0.0025(5) 0.3703(2) 0.046(2) Uani 1 1 d U . .
C170 C 0.6078(3) 0.0054(5) 0.4019(2) 0.051(2) Uani 1 1 d U . .
H170 H 0.5825 -0.0130 0.4045 0.061 Uiso 1 1 calc R . .
C171 C 0.6408(3) 0.0366(5) 0.4292(2) 0.046(2) Uani 1 1 d U . .
H171 H 0.6393 0.0352 0.4515 0.055 Uiso 1 1 calc R . .
C172 C 0.6763(3) 0.0703(5) 0.4247(2) 0.048(2) Uani 1 1 d U . .
C173 C 0.6795(3) 0.0616(5) 0.3924(2) 0.047(2) Uani 1 1 d U . .
H173 H 0.7043 0.0800 0.3889 0.057 Uiso 1 1 calc R . .
N29 N 0.71663(17) 0.1961(3) 0.49671(12) 0.0443(19) Uani 1 1 d GU . .
C174 C 0.69142(14) 0.1456(3) 0.47451(14) 0.051(2) Uani 1 1 d GU . .
H174 H 0.6640 0.1331 0.4753 0.061 Uiso 1 1 calc R . .
C175 C 0.70633(18) 0.1135(3) 0.45112(13) 0.042(2) Uani 1 1 d GU . .
C176 C 0.74644(18) 0.1318(3) 0.44992(13) 0.053(2) Uani 1 1 d GU . .
H176 H 0.7566 0.1099 0.4339 0.063 Uiso 1 1 calc R . .
C177 C 0.77166(15) 0.1823(3) 0.47212(15) 0.050(2) Uani 1 1 d GU . .
H177 H 0.7991 0.1949 0.4713 0.060 Uiso 1 1 calc R . .
C178 C 0.75675(17) 0.2145(3) 0.49552(13) 0.046(2) Uani 1 1 d GU . .
C179 C 0.7769(3) 0.2723(5) 0.5164(2) 0.053(3) Uani 1 1 d U . .
H179 H 0.8046 0.2889 0.5180 0.064 Uiso 1 1 calc R . .
C180 C 0.7745(2) 0.3564(3) 0.55618(15) 0.055(3) Uani 1 1 d GU . .
C181 C 0.8110(2) 0.3425(4) 0.58516(19) 0.092(4) Uani 1 1 d GU . .
H181 H 0.8236 0.2972 0.5886 0.111 Uiso 1 1 calc R . .
C182 C 0.8292(3) 0.3947(5) 0.60910(18) 0.129(6) Uani 1 1 d GU . .
H182 H 0.8542 0.3852 0.6289 0.154 Uiso 1 1 calc R . .
C183 C 0.8109(3) 0.4610(4) 0.6041(2) 0.132(6) Uani 1 1 d GU . .
C184 C 0.7744(3) 0.4749(3) 0.5751(2) 0.093(4) Uani 1 1 d GU . .
H184 H 0.7619 0.5202 0.5716 0.112 Uiso 1 1 calc R . .
C185 C 0.7562(2) 0.4226(4) 0.55115(16) 0.065(3) Uani 1 1 d GU . .
H185 H 0.7313 0.4322 0.5313 0.077 Uiso 1 1 calc R . .
C186 C 0.8314(7) 0.5160(10) 0.6326(5) 0.211(11) Uani 1 1 d U . .
H18A H 0.8474 0.5505 0.6246 0.316 Uiso 1 1 calc R . .
H18B H 0.8513 0.4928 0.6532 0.316 Uiso 1 1 calc R . .
H18C H 0.8083 0.5394 0.6381 0.316 Uiso 1 1 calc R . .
Cl1 Cl 0.22760(10) 0.39697(17) 0.62821(8) 0.0711(9) Uani 1 1 d . . .
O1 O 0.2029(4) 0.4550(6) 0.6316(3) 0.157(4) Uani 1 1 d . . .
O2 O 0.2019(3) 0.3353(5) 0.6226(2) 0.122(4) Uani 1 1 d . . .
O3 O 0.2414(3) 0.4098(5) 0.6008(3) 0.129(3) Uani 1 1 d . . .
O4 O 0.2630(3) 0.3919(4) 0.6592(3) 0.122(4) Uani 1 1 d . . .
Cl2 Cl 0.48601(14) 0.8846(2) 0.36220(11) 0.0986(11) Uani 1 1 d . . .
O5 O 0.4852(4) 0.8109(6) 0.3694(3) 0.166(5) Uani 1 1 d . . .
O6 O 0.4449(4) 0.9113(8) 0.3567(3) 0.182(5) Uani 1 1 d . . .
O7 O 0.4951(3) 0.8864(5) 0.3308(3) 0.118(3) Uani 1 1 d . . .
O8 O 0.5182(3) 0.9137(6) 0.3898(3) 0.126(3) Uani 1 1 d . . .
Cl3 Cl 0.3925(2) 0.4206(3) 0.22105(13) 0.187(2) Uani 1 1 d D . .
O9 O 0.3563(6) 0.3682(11) 0.2100(6) 0.194(8) Uiso 0.555(12) 1 d PDU A 1
O10 O 0.4347(6) 0.3848(11) 0.2381(6) 0.197(8) Uiso 0.555(12) 1 d PDU A 1
O11 O 0.3843(8) 0.4727(12) 0.2447(6) 0.229(8) Uiso 0.555(12) 1 d PDU A 1
O12 O 0.3924(7) 0.4587(13) 0.1899(5) 0.209(7) Uiso 0.555(12) 1 d PDU A 1
O9' O 0.3444(5) 0.4187(17) 0.2142(7) 0.203(9) Uiso 0.445(12) 1 d PDU A 2
O10' O 0.4141(9) 0.3748(12) 0.2508(5) 0.199(9) Uiso 0.445(12) 1 d PDU A 2
O11' O 0.4085(9) 0.4937(9) 0.2272(8) 0.218(8) Uiso 0.445(12) 1 d PDU A 2
O12' O 0.3967(9) 0.3936(16) 0.1887(5) 0.211(8) Uiso 0.445(12) 1 d PDU A 2
Cl4 Cl 0.80247(18) 0.2671(2) 0.30419(15) 0.158(2) Uani 1 1 d D . .
O13 O 0.8077(10) 0.3265(11) 0.3289(6) 0.197(9) Uiso 0.410(13) 1 d PDU B 1
O14 O 0.7714(8) 0.2879(14) 0.2694(5) 0.173(8) Uiso 0.410(13) 1 d PDU B 1
O15 O 0.7840(8) 0.2036(9) 0.3150(7) 0.139(6) Uiso 0.410(13) 1 d PDU B 1
O16 O 0.8471(5) 0.2485(12) 0.3047(7) 0.140(7) Uiso 0.410(13) 1 d PDU B 1
O13' O 0.8327(7) 0.3210(9) 0.3260(5) 0.199(8) Uiso 0.590(13) 1 d PDU B 2
O14' O 0.7594(5) 0.3020(10) 0.2852(5) 0.166(7) Uiso 0.590(13) 1 d PDU B 2
O15' O 0.7980(6) 0.2102(8) 0.3273(4) 0.139(6) Uiso 0.590(13) 1 d PDU B 2
O16' O 0.8171(6) 0.2394(9) 0.2765(4) 0.144(6) Uiso 0.590(13) 1 d PDU B 2
Cl5 Cl 0.47150(15) 0.3127(3) 0.37625(10) 0.145(2) Uani 1 1 d D . .
O17 O 0.5102(4) 0.3067(11) 0.3686(4) 0.152(5) Uiso 0.570(10) 1 d PDU C 1
O18 O 0.4348(5) 0.3225(10) 0.3467(4) 0.168(5) Uiso 0.570(10) 1 d PDU C 1
O19 O 0.4679(5) 0.2591(7) 0.3971(4) 0.109(5) Uiso 0.570(10) 1 d PDU C 1
O20 O 0.4788(6) 0.3776(7) 0.3946(4) 0.162(6) Uiso 0.570(10) 1 d PDU C 1
O17' O 0.4658(7) 0.2602(9) 0.3498(4) 0.149(5) Uiso 0.430(10) 1 d PDU C 2
O18' O 0.4306(5) 0.3432(12) 0.3669(7) 0.180(7) Uiso 0.430(10) 1 d PDU C 2
O19' O 0.4865(6) 0.2760(10) 0.4074(4) 0.102(5) Uiso 0.430(10) 1 d PDU C 2
O20' O 0.5035(6) 0.3579(12) 0.3736(6) 0.168(6) Uiso 0.430(10) 1 d PDU C 2
Cl6 Cl 0.4503(3) 0.7229(4) 0.13755(19) 0.155(4) Uani 0.561(7) 1 d PDU D 1
O21 O 0.4550(9) 0.6523(9) 0.1295(7) 0.206(5) Uiso 0.561(7) 1 d PDU D 1
O22 O 0.4710(7) 0.7356(12) 0.1737(4) 0.206(5) Uiso 0.561(7) 1 d PD D 1
O23 O 0.4054(6) 0.7400(12) 0.1277(6) 0.206(5) Uiso 0.561(7) 1 d PD D 1
O24 O 0.4688(7) 0.7688(12) 0.1192(5) 0.206(5) Uiso 0.561(7) 1 d PD D 1
Cl6' Cl 0.4727(3) 0.6337(5) 0.1098(3) 0.175(7) Uani 0.439(7) 1 d PDU D 2
O23' O 0.4502(9) 0.5792(12) 0.0868(6) 0.213(5) Uiso 0.439(7) 1 d PD D 2
O24' O 0.4765(9) 0.6928(12) 0.0901(7) 0.213(5) Uiso 0.439(7) 1 d PD D 2
O22' O 0.5140(7) 0.6102(14) 0.1323(7) 0.213(5) Uiso 0.439(7) 1 d PD D 2
O21' O 0.4467(10) 0.6557(18) 0.1292(8) 0.213(5) Uiso 0.439(7) 1 d PDU D 2
N1S N 0.1476(5) 0.8424(11) 0.4450(4) 0.141(6) Uani 1 1 d U . .
C1S C 0.1395(6) 0.8884(13) 0.4609(4) 0.122(6) Uani 1 1 d U . .
C2S C 0.1263(8) 0.9461(12) 0.4782(5) 0.200(10) Uani 1 1 d U . .
H2S1 H 0.1035 0.9735 0.4611 0.301 Uiso 1 1 calc R . .
H2S2 H 0.1515 0.9760 0.4897 0.301 Uiso 1 1 calc R . .
H2S3 H 0.1152 0.9272 0.4951 0.301 Uiso 1 1 calc R . .
N2S N 0.4200(3) 0.6708(6) 0.4484(3) 0.076(3) Uani 1 1 d U . .
C4S C 0.4409(4) 0.6256(7) 0.4618(3) 0.070(3) Uani 1 1 d U . .
C3S C 0.4671(4) 0.5675(7) 0.4794(4) 0.110(5) Uani 1 1 d U . .
H3S1 H 0.4816 0.5468 0.4650 0.165 Uiso 1 1 calc R . .
H3S2 H 0.4485 0.5324 0.4843 0.165 Uiso 1 1 calc R . .
H3S3 H 0.4890 0.5836 0.5010 0.165 Uiso 1 1 calc R . .
N3S N 0.7216(4) 0.0842(7) 0.2440(3) 0.090(3) Uani 1 1 d U . .
C5S C 0.7159(4) 0.1341(8) 0.2287(3) 0.080(4) Uani 1 1 d U . .
C6S C 0.7063(5) 0.1981(7) 0.2081(3) 0.105(4) Uani 1 1 d U . .
H6S1 H 0.7017 0.1867 0.1842 0.158 Uiso 1 1 calc R . .
H6S2 H 0.7308 0.2304 0.2171 0.158 Uiso 1 1 calc R . .
H6S3 H 0.6801 0.2198 0.2093 0.158 Uiso 1 1 calc R . .
C8S C 0.7415(5) 0.4583(8) 0.2904(4) 0.119(5) Uani 1 1 d U . .
H8S1 H 0.7454 0.4271 0.2732 0.179 Uiso 1 1 calc R . .
H8S2 H 0.7698 0.4766 0.3053 0.179 Uiso 1 1 calc R . .
H8S3 H 0.7225 0.4971 0.2789 0.179 Uiso 1 1 calc R . .
N4S N 0.7047(4) 0.3896(7) 0.3303(4) 0.131(5) Uani 1 1 d U . .
C7S C 0.7208(5) 0.4179(9) 0.3122(5) 0.118(5) Uani 1 1 d U . .
N5S N 0.5718(6) 0.1891(10) 0.3955(5) 0.118(7) Uiso 0.606(15) 1 d PU E 1
C9S C 0.6084(7) 0.2228(11) 0.3928(5) 0.089(7) Uiso 0.606(15) 1 d PU E 1
C10S C 0.6473(6) 0.2489(10) 0.3933(5) 0.152(6) Uiso 0.606(15) 1 d PU E 1
H10D H 0.6606 0.2749 0.4141 0.228 Uiso 0.606(15) 1 d PR E 1
H10E H 0.6431 0.2788 0.3739 0.228 Uiso 0.606(15) 1 d PR E 1
H10F H 0.6658 0.2107 0.3927 0.228 Uiso 0.606(15) 1 d PR E 1
N5S' N 0.7401(11) 0.2886(19) 0.3964(9) 0.145(8) Uiso 0.394(15) 1 d PU E 2
C9S' C 0.6925(15) 0.269(2) 0.3919(12) 0.146(7) Uiso 0.394(15) 1 d PU E 2
C10' C 0.6473(6) 0.2489(10) 0.3933(5) 0.152(6) Uiso 0.394(15) 1 d PU E 2
H10G H 0.6478 0.2005 0.3951 0.228 Uiso 0.394(15) 1 d PR E 2
H10H H 0.6288 0.2699 0.3756 0.228 Uiso 0.394(15) 1 d PR E 2
H10I H 0.6507 0.2697 0.4158 0.228 Uiso 0.394(15) 1 d PR E 2

loop_
_atom_site_aniso_label
_atom_site_aniso_U_11
_atom_site_aniso_U_22
_atom_site_aniso_U_33
_atom_site_aniso_U_23
_atom_site_aniso_U_13
_atom_site_aniso_U_12
Fe1 0.1201(14) 0.0653(13) 0.0422(10) -0.0027(8) 0.0218(9) -0.0056(10)
Fe2 0.0688(10) 0.0454(11) 0.0531(9) 0.0038(8) 0.0179(7) -0.0010(7)
Fe3 0.0797(10) 0.0363(10) 0.0521(9) -0.0006(7) 0.0350(8) -0.0037(7)
Fe4 0.0691(10) 0.0419(10) 0.0390(8) 0.0017(7) 0.0205(7) -0.0031(7)
Fe5 0.0667(9) 0.0455(11) 0.0426(9) 0.0064(7) 0.0212(7) 0.0002(7)
Fe6 0.0725(10) 0.0447(11) 0.0412(9) -0.0038(7) 0.0282(7) -0.0061(7)
Cl7 0.106(2) 0.059(2) 0.0543(17) -0.0012(15) 0.0246(15) -0.0037(16)
Cl8 0.0557(13) 0.0180(14) 0.0171(11) -0.0023(9) 0.0100(10) 0.0016(10)
Cl9 0.0705(16) 0.0451(18) 0.0434(15) 0.0048(12) 0.0158(12) -0.0080(12)
Cl10 0.0441(13) 0.0269(15) 0.0419(13) -0.0030(11) 0.0116(10) -0.0048(10)
Cl11 0.0535(13) 0.0187(14) 0.0336(12) 0.0065(10) 0.0254(10) 0.0002(10)
Cl12 0.0740(16) 0.0315(16) 0.0425(14) -0.0008(11) 0.0314(12) -0.0047(12)
N1 0.121(8) 0.072(6) 0.059(6) -0.004(5) 0.019(5) 0.002(6)
N2 0.091(6) 0.067(6) 0.048(5) -0.004(4) 0.012(4) -0.009(5)
N4 0.063(5) 0.044(5) 0.049(4) 0.003(4) 0.021(4) 0.010(4)
N5 0.069(5) 0.030(5) 0.052(4) -0.008(4) 0.030(4) 0.000(4)
N6 0.070(5) 0.038(6) 0.062(4) -0.006(4) 0.034(4) -0.008(4)
N7 0.083(6) 0.032(5) 0.067(5) 0.005(4) 0.047(5) -0.005(4)
N8 0.084(6) 0.042(6) 0.052(5) -0.018(4) 0.030(4) 0.007(4)
N9 0.071(5) 0.035(5) 0.048(4) 0.002(4) 0.030(4) -0.005(4)
N10 0.064(5) 0.047(6) 0.035(4) -0.011(4) 0.017(4) -0.011(4)
N11 0.056(5) 0.044(6) 0.060(5) 0.019(4) 0.018(4) 0.001(4)
N12 0.070(6) 0.053(6) 0.063(5) -0.001(4) 0.029(4) -0.005(4)
N13 0.097(7) 0.056(7) 0.066(5) 0.022(4) 0.025(5) -0.001(5)
N14 0.075(5) 0.049(5) 0.050(4) 0.021(4) 0.027(4) 0.018(4)
N15 0.080(5) 0.041(5) 0.041(4) 0.004(4) 0.031(4) -0.001(4)
N16 0.084(6) 0.044(5) 0.047(5) -0.007(4) 0.033(4) -0.010(4)
N17 0.137(7) 0.041(6) 0.045(5) -0.005(4) 0.045(5) -0.019(5)
N18 0.115(8) 0.084(7) 0.048(5) 0.011(5) 0.025(5) -0.005(5)
N19 0.068(5) 0.034(5) 0.039(4) 0.000(3) 0.028(4) -0.006(4)
N21 0.050(4) 0.042(5) 0.050(5) 0.006(4) 0.033(4) 0.011(4)
N22 0.056(5) 0.046(5) 0.040(4) 0.013(4) 0.023(4) 0.000(4)
N23 0.060(5) 0.043(5) 0.038(5) 0.001(4) 0.015(4) -0.005(4)
N26 0.050(5) 0.062(6) 0.045(5) -0.003(4) 0.024(4) -0.006(4)
N27 0.067(5) 0.041(5) 0.042(4) -0.005(4) 0.021(4) -0.007(4)
N28 0.057(5) 0.050(6) 0.045(5) 0.002(4) 0.028(4) -0.003(4)
N30 0.066(5) 0.042(5) 0.034(5) 0.002(4) 0.007(4) -0.005(4)
C1 0.126(10) 0.090(7) 0.080(7) -0.022(6) 0.030(7) -0.002(8)
C2 0.149(12) 0.117(10) 0.071(7) -0.036(6) 0.021(7) 0.008(9)
C3 0.204(15) 0.124(11) 0.099(10) -0.059(7) 0.013(10) 0.023(11)
C4 0.222(16) 0.112(10) 0.129(10) -0.064(8) 0.028(11) -0.006(11)
C5 0.200(15) 0.104(9) 0.121(9) -0.030(8) 0.044(10) -0.026(10)
C6 0.141(11) 0.086(8) 0.097(9) -0.012(6) 0.028(8) -0.015(8)
C7 0.23(2) 0.139(13) 0.26(2) -0.103(14) 0.030(17) -0.032(14)
C8 0.120(10) 0.078(7) 0.054(7) 0.007(6) -0.007(7) -0.016(7)
C9 0.088(7) 0.071(7) 0.059(7) 0.002(6) 0.012(5) -0.018(6)
C10 0.098(8) 0.101(8) 0.047(7) 0.001(6) 0.004(6) 0.009(7)
C11 0.100(8) 0.087(8) 0.049(6) 0.002(6) 0.005(5) 0.005(6)
C12 0.076(7) 0.063(7) 0.052(5) 0.010(5) 0.007(5) -0.003(5)
C13 0.072(7) 0.060(7) 0.058(6) 0.005(5) 0.027(5) -0.012(5)
N3 0.063(5) 0.051(5) 0.065(5) -0.009(4) 0.028(4) -0.002(4)
C14 0.077(7) 0.058(6) 0.042(5) 0.010(4) 0.028(5) 0.004(5)
C15 0.059(6) 0.066(6) 0.053(5) 0.009(5) 0.010(5) 0.007(5)
C16 0.093(8) 0.062(6) 0.050(5) 0.021(5) 0.013(6) 0.010(6)
C17 0.111(9) 0.071(7) 0.057(5) 0.012(5) 0.023(6) 0.021(7)
C18 0.079(7) 0.057(6) 0.052(5) 0.001(5) 0.017(5) 0.008(6)
C19 0.092(7) 0.045(6) 0.053(5) 0.004(4) 0.024(5) -0.009(6)
C20 0.103(8) 0.045(6) 0.063(6) 0.008(5) 0.021(6) 0.013(6)
C21 0.096(8) 0.050(7) 0.056(5) 0.005(5) 0.027(6) 0.011(6)
C22 0.074(6) 0.044(6) 0.055(5) 0.003(4) 0.033(5) 0.006(5)
C23 0.059(6) 0.048(6) 0.051(5) -0.001(5) 0.031(5) -0.003(5)
C24 0.071(6) 0.032(6) 0.051(5) -0.003(4) 0.030(5) -0.005(5)
C25 0.068(6) 0.036(6) 0.054(5) -0.003(4) 0.034(5) 0.002(5)
C26 0.069(6) 0.035(6) 0.070(5) 0.003(5) 0.035(5) 0.003(5)
C27 0.082(7) 0.029(6) 0.072(6) -0.005(4) 0.035(6) 0.007(5)
C28 0.059(6) 0.025(6) 0.061(5) -0.006(4) 0.032(5) 0.008(5)
C29 0.072(7) 0.030(7) 0.067(5) -0.013(4) 0.031(5) -0.010(5)
C30 0.090(7) 0.047(7) 0.058(5) -0.007(5) 0.030(5) -0.021(5)
C31 0.126(9) 0.056(8) 0.070(6) -0.023(5) 0.042(6) -0.029(6)
C32 0.194(13) 0.086(10) 0.083(6) -0.025(6) 0.070(8) -0.026(8)
C33 0.187(10) 0.089(9) 0.065(5) -0.009(5) 0.024(6) -0.045(7)
C34 0.184(10) 0.081(9) 0.067(5) -0.004(5) 0.016(6) -0.040(7)
C35 0.111(9) 0.053(8) 0.072(6) 0.002(5) 0.021(6) -0.024(5)
C36 0.33(2) 0.164(17) 0.082(7) -0.013(9) 0.076(11) -0.044(15)
C37 0.067(6) 0.041(6) 0.068(6) 0.005(5) 0.043(5) -0.009(5)
C38 0.098(8) 0.046(7) 0.080(7) 0.005(5) 0.050(6) 0.011(6)
C39 0.097(8) 0.048(7) 0.073(6) 0.008(5) 0.046(6) 0.003(5)
C40 0.077(7) 0.039(7) 0.082(6) 0.011(5) 0.039(6) -0.001(5)
C41 0.076(7) 0.049(7) 0.076(7) 0.003(5) 0.030(6) -0.009(5)
C42 0.082(7) 0.033(6) 0.074(6) 0.008(5) 0.037(6) -0.014(5)
C43 0.086(8) 0.057(7) 0.085(8) 0.018(6) 0.039(6) 0.013(6)
C44 0.094(8) 0.054(8) 0.069(7) 0.005(5) 0.050(6) 0.016(5)
C45 0.099(7) 0.042(7) 0.050(6) 0.006(4) 0.045(5) 0.016(5)
C46 0.139(10) 0.062(8) 0.076(7) 0.017(6) 0.069(7) 0.023(6)
C47 0.128(9) 0.051(7) 0.045(6) 0.009(5) 0.053(6) 0.020(6)
C48 0.079(7) 0.044(6) 0.045(6) -0.008(4) 0.029(5) -0.012(4)
C49 0.074(7) 0.039(7) 0.054(6) -0.011(5) 0.040(5) 0.002(5)
C50 0.074(7) 0.026(6) 0.048(5) -0.001(4) 0.025(5) -0.013(4)
C51 0.071(6) 0.056(7) 0.042(5) -0.003(4) 0.029(5) -0.001(5)
C52 0.110(8) 0.040(7) 0.051(5) -0.004(5) 0.030(5) 0.005(5)
C53 0.122(9) 0.044(7) 0.039(5) 0.003(5) 0.038(6) 0.009(6)
C54 0.101(8) 0.040(6) 0.026(5) -0.007(4) 0.013(5) 0.000(5)
C55 0.087(7) 0.038(6) 0.036(5) -0.001(4) 0.024(5) -0.004(4)
C56 0.093(8) 0.067(8) 0.036(5) -0.005(5) 0.011(5) 0.011(6)
C57 0.104(8) 0.071(8) 0.041(5) 0.006(5) 0.012(6) 0.022(6)
C58 0.056(6) 0.060(6) 0.037(5) 0.006(4) 0.019(5) -0.004(4)
C59 0.066(6) 0.049(7) 0.030(5) -0.003(4) 0.020(5) -0.008(5)
C60 0.063(6) 0.049(7) 0.051(6) 0.017(5) 0.022(5) 0.007(5)
C61 0.072(6) 0.055(7) 0.043(6) 0.010(4) 0.019(5) 0.002(5)
C62 0.078(7) 0.060(8) 0.059(6) -0.001(5) 0.019(5) 0.004(5)
C63 0.058(6) 0.075(9) 0.067(6) -0.001(6) -0.001(5) 0.014(5)
C64 0.053(6) 0.041(7) 0.058(6) 0.002(4) 0.006(5) -0.003(4)
C65 0.066(7) 0.053(7) 0.068(6) 0.008(5) 0.023(5) 0.004(5)
C66 0.062(6) 0.069(7) 0.059(6) 0.002(5) 0.023(5) 0.012(5)
C67 0.103(9) 0.092(9) 0.068(7) 0.008(6) 0.033(6) 0.036(7)
C68 0.140(10) 0.085(9) 0.083(6) 0.022(7) 0.063(7) 0.041(8)
C69 0.130(10) 0.083(9) 0.075(7) 0.008(6) 0.050(7) 0.025(7)
C70 0.078(8) 0.102(9) 0.061(7) 0.009(6) 0.031(6) 0.016(6)
C71 0.075(7) 0.071(8) 0.053(5) 0.001(5) 0.017(5) 0.004(6)
C72 0.180(14) 0.105(11) 0.100(9) 0.009(8) 0.081(10) 0.041(9)
C73 0.100(9) 0.091(10) 0.080(6) 0.016(6) 0.021(6) -0.022(6)
C74 0.114(9) 0.095(9) 0.073(6) -0.005(6) 0.021(6) -0.055(6)
C75 0.172(9) 0.154(10) 0.073(5) 0.011(5) 0.009(6) -0.079(7)
C76 0.172(9) 0.156(10) 0.076(5) 0.015(5) 0.003(5) -0.078(7)
C77 0.170(9) 0.153(10) 0.078(5) 0.022(5) -0.002(6) -0.069(7)
C78 0.131(11) 0.108(10) 0.079(6) 0.037(7) 0.003(7) -0.012(7)
C79 0.232(15) 0.229(15) 0.090(7) 0.023(9) 0.003(9) -0.060(12)
C80 0.088(8) 0.040(7) 0.069(5) 0.023(5) 0.023(6) 0.013(6)
C81 0.080(7) 0.046(7) 0.065(5) 0.015(5) 0.033(6) 0.005(5)
C82 0.084(7) 0.058(7) 0.066(6) 0.008(5) 0.039(6) -0.004(6)
C83 0.080(7) 0.047(6) 0.057(5) 0.000(5) 0.035(5) 0.004(5)
C84 0.057(6) 0.044(6) 0.054(5) 0.002(4) 0.027(5) 0.000(5)
C85 0.070(6) 0.052(7) 0.040(5) 0.008(4) 0.023(5) 0.000(5)
C86 0.077(7) 0.043(6) 0.047(5) 0.004(5) 0.037(5) 0.010(5)
C87 0.071(6) 0.048(6) 0.046(5) -0.001(4) 0.017(5) 0.009(5)
C88 0.071(6) 0.041(6) 0.060(5) -0.006(4) 0.030(5) 0.003(5)
C89 0.100(8) 0.051(6) 0.062(6) -0.010(5) 0.043(6) -0.003(6)
C90 0.083(7) 0.046(6) 0.055(5) 0.000(5) 0.043(5) 0.004(5)
C91 0.084(7) 0.047(6) 0.049(5) -0.008(4) 0.038(5) -0.015(5)
C92 0.112(8) 0.059(7) 0.051(5) -0.009(5) 0.038(6) -0.003(6)
C93 0.092(7) 0.074(7) 0.045(5) -0.006(5) 0.046(6) 0.000(6)
C94 0.080(7) 0.066(7) 0.052(5) -0.008(5) 0.035(5) -0.003(6)
C95 0.079(7) 0.060(7) 0.040(5) -0.001(4) 0.019(5) -0.003(5)
C96 0.120(9) 0.040(7) 0.055(7) -0.008(5) 0.055(6) -0.020(5)
C97 0.092(7) 0.063(7) 0.041(5) -0.007(5) 0.033(5) -0.019(5)
C98 0.086(7) 0.095(9) 0.056(6) -0.008(5) 0.039(6) -0.005(6)
C99 0.106(9) 0.098(10) 0.053(7) 0.008(6) 0.046(6) -0.005(6)
C100 0.101(8) 0.068(7) 0.046(6) -0.006(5) 0.031(6) -0.029(5)
C101 0.099(9) 0.097(9) 0.060(7) 0.020(6) 0.047(6) -0.005(6)
C102 0.111(9) 0.109(8) 0.071(7) 0.025(6) 0.044(6) 0.021(7)
C103 0.149(11) 0.089(8) 0.128(10) 0.033(6) 0.075(8) -0.004(8)
C104 0.125(11) 0.113(9) 0.186(11) 0.065(8) 0.095(9) 0.038(8)
C105 0.143(14) 0.156(11) 0.200(13) 0.101(10) 0.079(11) 0.032(11)
C106 0.166(14) 0.184(13) 0.138(11) 0.098(9) 0.053(10) 0.016(12)
C107 0.124(11) 0.157(11) 0.087(7) 0.059(7) 0.019(7) 0.017(9)
C108 0.30(3) 0.201(15) 0.34(3) 0.20(2) 0.04(2) 0.01(2)
C109 0.079(7) 0.044(6) 0.052(6) 0.012(5) 0.028(5) 0.007(5)
C110 0.071(7) 0.040(6) 0.066(6) 0.012(5) 0.015(5) -0.004(5)
C111 0.105(9) 0.047(7) 0.090(8) 0.023(6) 0.019(7) -0.010(6)
C112 0.107(9) 0.095(9) 0.083(8) 0.045(7) 0.026(7) -0.005(7)
C113 0.114(9) 0.096(9) 0.068(7) 0.022(7) 0.046(7) -0.016(7)
C114 0.091(8) 0.072(8) 0.047(6) 0.017(5) 0.029(5) 0.003(6)
C115 0.149(13) 0.143(13) 0.123(11) 0.076(10) 0.043(10) -0.032(10)
C116 0.082(6) 0.027(6) 0.051(6) 0.003(4) 0.032(5) 0.003(5)
N20 0.063(4) 0.053(6) 0.034(4) -0.006(4) 0.021(4) -0.010(4)
C117 0.070(5) 0.024(6) 0.051(6) 0.000(4) 0.016(5) -0.009(4)
C118 0.064(5) 0.053(7) 0.042(6) 0.006(4) 0.033(4) 0.004(5)
C119 0.072(5) 0.034(6) 0.052(6) 0.003(4) 0.027(5) 0.000(5)
C120 0.067(5) 0.046(7) 0.040(5) -0.006(4) 0.017(4) -0.017(5)
C121 0.061(5) 0.049(7) 0.038(5) -0.002(4) 0.023(4) -0.006(5)
C122 0.057(5) 0.038(7) 0.043(5) -0.002(5) 0.026(4) 0.003(4)
C123 0.065(6) 0.035(6) 0.050(5) 0.000(4) 0.025(4) 0.000(4)
C124 0.060(5) 0.042(7) 0.035(5) -0.002(5) 0.012(4) -0.006(4)
C125 0.064(6) 0.036(7) 0.047(5) 0.010(5) 0.022(4) 0.003(5)
C126 0.064(6) 0.033(6) 0.040(4) 0.010(5) 0.027(4) 0.002(5)
C127 0.060(6) 0.042(7) 0.042(5) 0.000(5) 0.028(4) 0.000(5)
C128 0.069(6) 0.047(7) 0.041(5) 0.012(4) 0.023(5) 0.007(5)
C129 0.081(7) 0.056(7) 0.049(6) 0.009(5) 0.024(5) 0.000(5)
C130 0.082(7) 0.063(7) 0.047(6) 0.006(5) 0.029(5) 0.013(6)
C131 0.104(8) 0.067(8) 0.046(6) 0.013(5) 0.036(6) 0.011(6)
C132 0.134(9) 0.053(7) 0.049(6) 0.016(5) 0.046(6) 0.003(6)
C133 0.094(7) 0.051(6) 0.042(5) 0.016(5) 0.039(5) 0.002(5)
C134 0.171(12) 0.068(9) 0.058(7) 0.010(6) 0.063(7) 0.013(8)
C135 0.066(6) 0.032(6) 0.044(5) 0.000(4) 0.016(5) -0.006(4)
C136 0.071(6) 0.063(8) 0.040(5) 0.010(5) 0.026(5) -0.001(5)
C137 0.087(7) 0.061(8) 0.037(5) -0.004(5) 0.034(5) -0.004(5)
C138 0.078(7) 0.055(8) 0.067(6) 0.001(5) 0.028(5) -0.002(5)
C139 0.091(8) 0.068(9) 0.058(6) 0.012(6) 0.021(5) 0.021(6)
C140 0.083(7) 0.064(8) 0.045(6) 0.001(5) 0.010(5) 0.013(5)
C141 0.129(10) 0.063(9) 0.083(8) 0.010(6) 0.061(7) 0.013(6)
C142 0.072(6) 0.049(6) 0.042(6) -0.001(5) 0.015(5) 0.003(5)
N24 0.073(5) 0.046(5) 0.039(4) 0.009(4) 0.018(4) -0.007(4)
C143 0.071(6) 0.051(6) 0.046(6) -0.010(5) 0.029(5) -0.018(5)
C144 0.070(6) 0.057(6) 0.046(6) -0.006(5) 0.025(5) -0.009(5)
C145 0.089(6) 0.047(6) 0.043(6) -0.012(5) 0.039(5) -0.018(5)
C146 0.072(5) 0.056(6) 0.033(5) 0.005(5) 0.029(5) -0.005(4)
C147 0.074(6) 0.048(6) 0.039(6) 0.002(5) 0.028(5) -0.006(4)
N25 0.075(5) 0.053(5) 0.029(4) 0.003(4) 0.026(4) -0.009(4)
C148 0.071(6) 0.060(6) 0.031(5) 0.000(5) 0.019(5) -0.005(5)
C149 0.078(5) 0.051(6) 0.039(6) -0.001(5) 0.032(5) -0.004(5)
C150 0.082(6) 0.050(7) 0.054(6) -0.007(5) 0.037(6) -0.006(5)
C151 0.081(6) 0.048(6) 0.065(7) -0.006(5) 0.052(6) -0.010(5)
C152 0.083(6) 0.054(6) 0.049(6) 0.003(5) 0.041(5) -0.009(5)
C153 0.082(6) 0.048(6) 0.047(6) 0.001(5) 0.037(5) -0.004(5)
C154 0.058(6) 0.050(7) 0.054(6) 0.003(5) 0.027(5) 0.000(4)
C155 0.095(8) 0.064(8) 0.061(6) 0.011(6) 0.049(6) 0.009(5)
C156 0.117(9) 0.051(8) 0.084(7) 0.000(6) 0.064(7) 0.007(5)
C157 0.087(7) 0.048(7) 0.084(7) 0.007(6) 0.049(6) 0.005(5)
C158 0.086(7) 0.051(8) 0.070(6) 0.015(5) 0.045(6) 0.006(5)
C159 0.070(7) 0.047(7) 0.050(5) -0.004(5) 0.033(5) -0.004(4)
C160 0.095(8) 0.056(8) 0.124(10) -0.017(7) 0.052(7) 0.009(5)
C161 0.066(6) 0.047(6) 0.048(5) 0.002(5) 0.018(4) -0.005(5)
C162 0.097(8) 0.058(7) 0.045(6) 0.005(5) 0.015(5) -0.004(6)
C163 0.107(9) 0.080(7) 0.054(7) 0.017(6) 0.009(5) -0.007(6)
C164 0.128(10) 0.078(8) 0.059(7) 0.000(6) -0.007(6) -0.007(7)
C165 0.115(9) 0.049(7) 0.078(8) -0.014(6) -0.005(6) -0.011(6)
C166 0.099(8) 0.048(6) 0.046(6) -0.003(5) 0.015(5) -0.009(6)
C167 0.134(12) 0.132(13) 0.096(10) -0.017(9) -0.034(8) -0.020(9)
C168 0.060(6) 0.032(6) 0.049(5) 0.005(5) 0.029(4) -0.006(4)
C169 0.052(5) 0.054(7) 0.038(4) 0.005(5) 0.023(4) -0.007(5)
C170 0.064(6) 0.048(7) 0.050(5) 0.011(5) 0.033(4) -0.008(5)
C171 0.064(6) 0.041(7) 0.041(5) 0.004(5) 0.030(4) 0.003(4)
C172 0.060(5) 0.054(7) 0.035(5) 0.016(4) 0.022(4) 0.005(4)
C173 0.057(6) 0.053(7) 0.035(5) 0.010(5) 0.022(4) 0.005(4)
N29 0.062(4) 0.046(5) 0.023(4) 0.008(3) 0.012(3) 0.003(4)
C174 0.056(6) 0.061(7) 0.032(5) 0.003(4) 0.013(4) 0.003(5)
C175 0.056(5) 0.047(7) 0.029(5) 0.013(4) 0.023(4) 0.007(4)
C176 0.064(6) 0.063(7) 0.033(5) 0.008(4) 0.021(5) -0.008(5)
C177 0.053(5) 0.063(7) 0.033(5) 0.005(4) 0.014(4) 0.001(5)
C178 0.054(5) 0.041(6) 0.048(6) 0.008(4) 0.023(5) 0.014(4)
C179 0.062(6) 0.045(7) 0.042(6) 0.006(4) 0.004(5) 0.002(5)
C180 0.074(6) 0.050(6) 0.038(5) -0.001(5) 0.018(4) -0.018(5)
C181 0.112(9) 0.070(8) 0.061(7) -0.014(6) -0.009(6) -0.007(6)
C182 0.132(11) 0.094(9) 0.101(10) -0.038(8) -0.027(8) -0.010(8)
C183 0.144(12) 0.082(9) 0.125(11) -0.050(8) -0.004(8) -0.019(8)
C184 0.102(9) 0.057(7) 0.111(9) -0.021(6) 0.027(6) -0.021(6)
C185 0.070(7) 0.055(6) 0.073(7) -0.009(5) 0.030(5) -0.011(5)
C186 0.22(2) 0.134(14) 0.193(18) -0.107(14) -0.027(14) 0.001(14)
Cl1 0.086(2) 0.064(3) 0.075(2) 0.0001(17) 0.043(2) 0.0025(19)
O1 0.166(10) 0.151(11) 0.183(11) -0.007(8) 0.099(8) 0.046(8)
O2 0.179(9) 0.105(8) 0.097(6) -0.022(6) 0.070(6) -0.084(7)
O3 0.181(9) 0.102(8) 0.162(9) -0.006(6) 0.132(8) -0.028(6)
O4 0.091(6) 0.088(7) 0.139(8) 0.051(6) -0.014(6) -0.020(5)
Cl2 0.111(3) 0.090(3) 0.119(3) 0.004(2) 0.072(3) -0.017(2)
O5 0.257(14) 0.108(10) 0.153(10) 0.040(7) 0.097(9) -0.058(9)
O6 0.102(8) 0.268(16) 0.206(12) -0.032(11) 0.092(8) 0.031(9)
O7 0.139(8) 0.093(8) 0.157(9) 0.014(6) 0.099(7) -0.007(5)
O8 0.127(8) 0.133(9) 0.139(9) -0.012(7) 0.074(7) -0.043(7)
Cl3 0.215(6) 0.207(6) 0.119(4) 0.008(4) 0.039(4) -0.047(5)
Cl4 0.203(5) 0.104(4) 0.232(6) 0.002(4) 0.158(5) -0.012(3)
Cl5 0.177(4) 0.191(5) 0.102(3) 0.069(3) 0.093(3) 0.105(4)
Cl6 0.164(7) 0.108(7) 0.118(6) 0.033(5) -0.039(5) -0.042(5)
Cl6' 0.129(8) 0.122(9) 0.178(11) 0.061(8) -0.058(8) -0.032(6)
N1S 0.088(8) 0.24(2) 0.074(10) 0.023(9) 0.003(7) 0.010(10)
C1S 0.122(13) 0.17(2) 0.065(13) 0.031(10) 0.023(9) -0.048(13)
C2S 0.27(3) 0.19(2) 0.138(17) -0.062(15) 0.068(15) -0.096(17)
N2S 0.085(7) 0.076(8) 0.088(8) -0.003(6) 0.056(6) 0.008(5)
C4S 0.066(8) 0.068(10) 0.092(9) 0.010(7) 0.047(7) -0.009(6)
C3S 0.085(9) 0.115(12) 0.140(12) 0.059(9) 0.055(8) 0.016(7)
N3S 0.135(8) 0.107(10) 0.056(7) 0.013(6) 0.066(6) 0.009(7)
C5S 0.118(9) 0.089(11) 0.056(9) -0.004(7) 0.058(8) 0.010(9)
C6S 0.161(12) 0.097(11) 0.084(9) 0.015(7) 0.075(9) 0.014(9)
C8S 0.112(11) 0.139(14) 0.119(12) 0.006(9) 0.057(8) 0.028(9)
N4S 0.115(10) 0.097(11) 0.201(15) -0.038(9) 0.082(9) -0.031(7)
C7S 0.107(12) 0.114(15) 0.141(15) -0.009(10) 0.054(9) 0.016(10)

loop_
_atom_type_symbol
_atom_type_description
_atom_type_scat_dispersion_real
_atom_type_scat_dispersion_imag
_atom_type_scat_source
C C 0.0033 0.0016 'International Tables Vol C Tables 4.2.6.8 and 6.1.1.4'
H H 0.0000 0.0000 'International Tables Vol C Tables 4.2.6.8 and 6.1.1.4'
N N 0.0061 0.0033 'International Tables Vol C Tables 4.2.6.8 and 6.1.1.4'
O O 0.0106 0.0060 'International Tables Vol C Tables 4.2.6.8 and 6.1.1.4'
Cl Cl 0.1484 0.1585 'International Tables Vol C Tables 4.2.6.8 and 6.1.1.4'
Fe Fe 0.3463 0.8444 'International Tables Vol C Tables 4.2.6.8 and 6.1.1.4'

loop_
_geom_angle_atom_site_label_1
_geom_angle_atom_site_label_2
_geom_angle_atom_site_label_3
_geom_angle
_geom_angle_site_symmetry_1
_geom_angle_site_symmetry_3
N2 Fe1 N17 166.2(3) . .
N2 Fe1 N18 90.7(4) . .
N17 Fe1 N18 76.0(4) . .
N2 Fe1 N1 74.7(4) . .
N17 Fe1 N1 98.8(4) . .
N18 Fe1 N1 77.5(4) . .
N2 Fe1 Cl7 99.4(3) . .
N17 Fe1 Cl7 93.2(3) . .
N18 Fe1 Cl7 165.4(3) . .
N1 Fe1 Cl7 94.8(3) . .
N2 Fe1 Cl8 92.3(2) . .
N17 Fe1 Cl8 91.2(2) . .
N18 Fe1 Cl8 90.9(3) . .
N1 Fe1 Cl8 162.2(3) . .
Cl7 Fe1 Cl8 99.25(9) . .
N11 Fe2 N14 169.0(3) . .
N11 Fe2 N13 96.3(3) . .
N14 Fe2 N13 73.3(3) . .
N11 Fe2 N12 73.7(3) . .
N14 Fe2 N12 100.0(3) . .
N13 Fe2 N12 75.7(3) . .
N11 Fe2 Cl9 97.5(2) . .
N14 Fe2 Cl9 92.0(2) . .
N13 Fe2 Cl9 160.7(3) . .
N12 Fe2 Cl9 95.3(2) . .
N11 Fe2 Cl10 90.3(2) . .
N14 Fe2 Cl10 93.4(2) . .
N13 Fe2 Cl10 93.1(3) . .
N12 Fe2 Cl10 159.1(2) . .
Cl9 Fe2 Cl10 100.22(9) . .
N5 Fe3 N8 168.5(3) . .
N5 Fe3 N6 74.1(3) . .
N8 Fe3 N6 96.3(3) . .
N5 Fe3 N7 97.7(3) . .
N8 Fe3 N7 73.6(3) . .
N6 Fe3 N7 77.1(3) . .
N5 Fe3 Cl12 92.7(2) . .
N8 Fe3 Cl12 95.3(2) . .
N6 Fe3 Cl12 162.6(2) . .
N7 Fe3 Cl12 93.9(2) . .
N5 Fe3 Cl11 94.5(2) . .
N8 Fe3 Cl11 92.5(2) . .
N6 Fe3 Cl11 93.7(2) . .
N7 Fe3 Cl11 162.1(2) . .
Cl12 Fe3 Cl11 98.71(9) . .
N10 Fe4 N9 80.7(3) . .
N10 Fe4 N19 91.5(3) . .
N9 Fe4 N19 86.5(3) . .
N10 Fe4 N20 171.1(3) . .
N9 Fe4 N20 96.3(3) . .
N19 Fe4 N20 80.0(3) . .
N10 Fe4 N30 88.3(3) . .
N9 Fe4 N30 91.8(3) . .
N19 Fe4 N30 178.2(3) . .
N20 Fe4 N30 100.2(3) . .
N10 Fe4 N29 96.5(3) . .
N9 Fe4 N29 172.2(3) . .
N19 Fe4 N29 100.9(3) . .
N20 Fe4 N29 87.5(2) . .
N30 Fe4 N29 80.9(3) . .
N3 Fe5 N21 171.0(3) . .
N3 Fe5 N22 91.4(3) . .
N21 Fe5 N22 81.5(3) . .
N3 Fe5 N4 81.0(3) . .
N21 Fe5 N4 93.3(3) . .
N22 Fe5 N4 88.2(3) . .
N3 Fe5 N24 96.6(3) . .
N21 Fe5 N24 90.0(3) . .
N22 Fe5 N24 100.4(3) . .
N4 Fe5 N24 171.2(3) . .
N3 Fe5 N23 86.8(3) . .
N21 Fe5 N23 100.3(3) . .
N22 Fe5 N23 178.1(3) . .
N4 Fe5 N23 90.9(3) . .
N24 Fe5 N23 80.5(3) . .
N15 Fe6 N16 80.6(3) . .
N15 Fe6 N27 88.5(3) . .
N16 Fe6 N27 92.5(3) . .
N15 Fe6 N28 94.7(3) . .
N16 Fe6 N28 172.3(3) . .
N27 Fe6 N28 81.2(3) . .
N15 Fe6 N25 170.4(3) . .
N16 Fe6 N25 95.6(3) . .
N27 Fe6 N25 100.6(3) . .
N28 Fe6 N25 90.0(3) . .
N15 Fe6 N26 90.5(3) . .
N16 Fe6 N26 86.3(3) . .
N27 Fe6 N26 178.5(3) . .
N28 Fe6 N26 100.0(3) . .
N25 Fe6 N26 80.4(3) . .
C8 N1 C1 115.6(10) . .
C8 N1 Fe1 112.8(9) . .
C1 N1 Fe1 131.3(8) . .
C13 N2 C9 115.4(10) . .
C13 N2 Fe1 127.6(7) . .
C9 N2 Fe1 117.0(7) . .
C23 N4 C19 118.4(9) . .
C23 N4 Fe5 126.4(7) . .
C19 N4 Fe5 115.1(7) . .
C24 N5 C28 119.0(8) . .
C24 N5 Fe3 124.2(6) . .
C28 N5 Fe3 116.8(6) . .
C29 N6 C30 122.3(8) . .
C29 N6 Fe3 113.4(7) . .
C30 N6 Fe3 122.6(6) . .
C44 N7 C37 120.1(9) . .
C44 N7 Fe3 112.6(7) . .
C37 N7 Fe3 125.0(6) . .
C49 N8 C45 119.9(9) . .
C49 N8 Fe3 122.4(7) . .
C45 N8 Fe3 117.6(7) . .
C50 N9 C54 118.2(8) . .
C50 N9 Fe4 125.5(6) . .
C54 N9 Fe4 116.1(6) . .
C55 N10 C59 118.7(8) . .
C55 N10 Fe4 116.4(7) . .
C59 N10 Fe4 124.8(6) . .
C64 N11 C60 118.9(9) . .
C64 N11 Fe2 117.5(7) . .
C60 N11 Fe2 123.6(6) . .
C65 N12 C66 121.6(9) . .
C65 N12 Fe2 111.5(7) . .
C66 N12 Fe2 125.6(6) . .
C80 N13 C73 120.1(9) . .
C80 N13 Fe2 115.2(7) . .
C73 N13 Fe2 123.6(7) . .
C85 N14 C81 120.7(9) . .
C85 N14 Fe2 122.6(7) . .
C81 N14 Fe2 116.7(7) . .
C86 N15 C90 116.7(8) . .
C86 N15 Fe6 126.4(7) . .
C90 N15 Fe6 116.4(6) . .
C91 N16 C95 118.5(8) . .
C91 N16 Fe6 116.4(7) . .
C95 N16 Fe6 125.1(7) . .
C96 N17 C100 117.4(10) . .
C96 N17 Fe1 123.7(7) . .
C100 N17 Fe1 116.7(8) . .
C101 N18 C102 121.0(10) . .
C101 N18 Fe1 113.0(8) . .
C102 N18 Fe1 125.9(8) . .
C116 N19 C109 116.2(8) . .
C116 N19 Fe4 117.2(7) . .
C109 N19 Fe4 124.7(6) . .
C122 N21 C126 116.9(7) . .
C122 N21 Fe5 130.3(6) . .
C126 N21 Fe5 112.5(6) . .
C127 N22 C128 116.7(7) . .
C127 N22 Fe5 113.6(6) . .
C128 N22 Fe5 128.6(6) . .
C142 N23 C135 119.3(8) . .
C142 N23 Fe5 112.3(7) . .
C135 N23 Fe5 126.7(6) . .
C153 N26 C154 119.3(8) . .
C153 N26 Fe6 113.3(7) . .
C154 N26 Fe6 126.0(7) . .
C168 N27 C161 116.7(8) . .
C168 N27 Fe6 115.0(6) . .
C161 N27 Fe6 127.3(6) . .
C169 N28 C173 119.6(8) . .
C169 N28 Fe6 111.7(6) . .
C173 N28 Fe6 128.7(6) . .
C179 N30 C180 117.9(8) . .
C179 N30 Fe4 114.4(7) . .
C180 N30 Fe4 125.8(6) . .
C2 C1 C6 120.0 . .
C2 C1 N1 126.2(8) . .
C6 C1 N1 113.7(8) . .
C3 C2 C1 120.0 . .
C3 C2 H2 120.0 . .
C1 C2 H2 120.0 . .
C2 C3 C4 120.0 . .
C2 C3 H3 120.0 . .
C4 C3 H3 120.0 . .
C3 C4 C5 120.0 . .
C3 C4 C7 120.2(12) . .
C5 C4 C7 119.6(12) . .
C6 C5 C4 120.0 . .
C6 C5 H5 120.0 . .
C4 C5 H5 120.0 . .
C5 C6 C1 120.0 . .
C5 C6 H6 120.0 . .
C1 C6 H6 120.0 . .
C4 C7 H7A 109.5 . .
C4 C7 H7B 109.5 . .
H7A C7 H7B 109.5 . .
C4 C7 H7C 109.5 . .
H7A C7 H7C 109.5 . .
H7B C7 H7C 109.5 . .
N1 C8 C9 121.2(11) . .
N1 C8 H8 119.4 . .
C9 C8 H8 119.4 . .
C10 C9 N2 121.3(11) . .
C10 C9 C8 126.4(11) . .
N2 C9 C8 112.4(11) . .
C9 C10 C11 120.6(11) . .
C9 C10 H10 119.7 . .
C11 C10 H10 119.7 . .
C12 C11 C10 118.6(12) . .
C12 C11 H11 120.7 . .
C10 C11 H11 120.7 . .
C11 C12 C13 118.5(11) . .
C11 C12 C15 123.8(10) . .
C13 C12 C15 117.7(9) . .
N2 C13 C12 124.7(10) . .
N2 C13 H13 117.6 . .
C12 C13 H13 117.6 . .
C14 N3 C18 120.0 . .
C14 N3 Fe5 123.7(3) . .
C18 N3 Fe5 115.8(3) . .
N3 C14 C15 120.0 . .
N3 C14 H14 120.0 . .
C15 C14 H14 120.0 . .
C14 C15 C16 120.0 . .
C14 C15 C12 117.2(6) . .
C16 C15 C12 122.8(6) . .
C17 C16 C15 120.0 . .
C17 C16 H16 120.0 . .
C15 C16 H16 120.0 . .
C18 C17 C16 120.0 . .
C18 C17 H17 120.0 . .
C16 C17 H17 120.0 . .
C17 C18 N3 120.0 . .
C17 C18 C19 127.0(6) . .
N3 C18 C19 113.0(6) . .
N4 C19 C20 120.0(9) . .
N4 C19 C18 114.9(9) . .
C20 C19 C18 124.9(9) . .
C21 C20 C19 121.1(10) . .
C21 C20 H20 119.5 . .
C19 C20 H20 119.5 . .
C20 C21 C22 118.4(10) . .
C20 C21 H21 120.8 . .
C22 C21 H21 120.8 . .
C23 C22 C21 119.0(9) . .
C23 C22 C25 116.9(9) . .
C21 C22 C25 124.1(10) . .
N4 C23 C22 123.0(9) . .
N4 C23 H23 118.5 . .
C22 C23 H23 118.5 . .
N5 C24 C25 124.4(9) . .
N5 C24 H24 117.8 . .
C25 C24 H24 117.8 . .
C26 C25 C24 117.6(9) . .
C26 C25 C22 123.5(9) . .
C24 C25 C22 118.9(9) . .
C25 C26 C27 117.7(9) . .
C25 C26 H26 121.1 . .
C27 C26 H26 121.1 . .
C28 C27 C26 120.6(9) . .
C28 C27 H27 119.7 . .
C26 C27 H27 119.7 . .
N5 C28 C27 120.4(9) . .
N5 C28 C29 115.6(9) . .
C27 C28 C29 123.9(9) . .
N6 C29 C28 119.6(9) . .
N6 C29 H29 120.2 . .
C28 C29 H29 120.2 . .
C31 C30 C35 120.0 . .
C31 C30 N6 122.0(6) . .
C35 C30 N6 117.8(6) . .
C30 C31 C32 120.0 . .
C30 C31 H31 120.0 . .
C32 C31 H31 120.0 . .
C33 C32 C31 120.0 . .
C33 C32 H32 120.0 . .
C31 C32 H32 120.0 . .
C34 C33 C32 120.0 . .
C34 C33 C36 122.3(10) . .
C32 C33 C36 117.7(11) . .
C35 C34 C33 120.0 . .
C35 C34 H34 120.0 . .
C33 C34 H34 120.0 . .
C34 C35 C30 120.0 . .
C34 C35 H35 120.0 . .
C30 C35 H35 120.0 . .
C33 C36 H36A 109.5 . .
C33 C36 H36B 109.5 . .
H36A C36 H36B 109.5 . .
C33 C36 H36C 109.5 . .
H36A C36 H36C 109.5 . .
H36B C36 H36C 109.5 . .
C38 C37 C42 117.9(10) . .
C38 C37 N7 124.8(10) . .
C42 C37 N7 117.3(10) . .
C37 C38 C39 119.6(11) . .
C37 C38 H38 120.2 . .
C39 C38 H38 120.2 . .
C40 C39 C38 123.1(11) . .
C40 C39 H39 118.4 . .
C38 C39 H39 118.4 . .
C39 C40 C41 117.2(10) . .
C39 C40 C43 122.1(11) . .
C41 C40 C43 120.7(10) . .
C40 C41 C42 120.7(11) . .
C40 C41 H41 119.6 . .
C42 C41 H41 119.6 . .
C41 C42 C37 121.4(11) . .
C41 C42 H42 119.3 . .
C37 C42 H42 119.3 . .
C40 C43 H43A 109.5 . .
C40 C43 H43B 109.5 . .
H43A C43 H43B 109.5 . .
C40 C43 H43C 109.5 . .
H43A C43 H43C 109.5 . .
H43B C43 H43C 109.5 . .
N7 C44 C45 121.3(10) . .
N7 C44 H44 119.3 . .
C45 C44 H44 119.3 . .
N8 C45 C46 120.5(9) . .
N8 C45 C44 113.9(9) . .
C46 C45 C44 125.6(10) . .
C45 C46 C47 119.9(11) . .
C45 C46 H46 120.1 . .
C47 C46 H46 120.1 . .
C46 C47 C48 118.6(10) . .
C46 C47 H47 120.7 . .
C48 C47 H47 120.7 . .
C49 C48 C47 117.6(10) . .
C49 C48 C51 120.4(9) . .
C47 C48 C51 121.9(9) . .
N8 C49 C48 123.4(9) . .
N8 C49 H49 118.3 . .
C48 C49 H49 118.3 . .
N9 C50 C51 123.9(9) . .
N9 C50 H50 118.1 . .
C51 C50 H50 118.1 . .
C50 C51 C52 118.3(9) . .
C50 C51 C48 116.6(9) . .
C52 C51 C48 125.0(9) . .
C53 C52 C51 116.3(10) . .
C53 C52 H52 121.8 . .
C51 C52 H52 121.8 . .
C52 C53 C54 123.4(10) . .
C52 C53 H53 118.3 . .
C54 C53 H53 118.3 . .
C53 C54 N9 119.7(9) . .
C53 C54 C55 128.4(9) . .
N9 C54 C55 111.9(8) . .
N10 C55 C56 120.1(10) . .
N10 C55 C54 114.8(8) . .
C56 C55 C54 125.2(9) . .
C55 C56 C57 121.6(10) . .
C55 C56 H56 119.2 . .
C57 C56 H56 119.2 . .
C56 C57 C58 118.9(10) . .
C56 C57 H57 120.5 . .
C58 C57 H57 120.5 . .
C59 C58 C57 116.1(10) . .
C59 C58 C61 118.6(9) . .
C57 C58 C61 125.2(9) . .
N10 C59 C58 124.2(9) . .
N10 C59 H59 117.9 . .
C58 C59 H59 117.9 . .
N11 C60 C61 123.1(9) . .
N11 C60 H60 118.4 . .
C61 C60 H60 118.4 . .
C62 C61 C60 116.7(10) . .
C62 C61 C58 125.5(9) . .
C60 C61 C58 117.8(9) . .
C63 C62 C61 119.0(10) . .
C63 C62 H62 120.5 . .
C61 C62 H62 120.5 . .
C62 C63 C64 120.7(10) . .
C62 C63 H63 119.6 . .
C64 C63 H63 119.6 . .
N11 C64 C63 121.0(10) . .
N11 C64 C65 114.3(9) . .
C63 C64 C65 124.7(9) . .
N12 C65 C64 121.4(10) . .
N12 C65 H65 119.3 . .
C64 C65 H65 119.3 . .
C71 C66 C67 119.4(11) . .
C71 C66 N12 117.8(10) . .
C67 C66 N12 122.8(10) . .
C68 C67 C66 118.7(11) . .
C68 C67 H67 120.7 . .
C66 C67 H67 120.7 . .
C67 C68 C69 122.6(12) . .
C67 C68 H68 118.7 . .
C69 C68 H68 118.7 . .
C70 C69 C68 117.6(11) . .
C70 C69 C72 123.1(11) . .
C68 C69 C72 119.1(11) . .
C69 C70 C71 120.5(11) . .
C69 C70 H70 119.8 . .
C71 C70 H70 119.8 . .
C66 C71 C70 121.1(11) . .
C66 C71 H71 119.4 . .
C70 C71 H71 119.4 . .
C69 C72 H72A 109.5 . .
C69 C72 H72B 109.5 . .
H72A C72 H72B 109.5 . .
C69 C72 H72C 109.5 . .
H72A C72 H72C 109.5 . .
H72B C72 H72C 109.5 . .
C74 C73 C78 120.0 . .
C74 C73 N13 120.0(7) . .
C78 C73 N13 120.0(7) . .
C73 C74 C75 120.0 . .
C73 C74 H74 120.0 . .
C75 C74 H74 120.0 . .
C76 C75 C74 120.0 . .
C76 C75 H75 120.0 . .
C74 C75 H75 120.0 . .
C75 C76 C77 120.0 . .
C75 C76 C79 119.95(5) . .
C77 C76 C79 119.9 . .
C78 C77 C76 120.0 . .
C78 C77 H77 120.0 . .
C76 C77 H77 120.0 . .
C77 C78 C73 120.0 . .
C77 C78 H78 120.0 . .
C73 C78 H78 120.0 . .
C76 C79 H79A 109.5 . .
C76 C79 H79B 109.5 . .
H79A C79 H79B 109.5 . .
C76 C79 H79C 109.5 . .
H79A C79 H79C 109.5 . .
H79B C79 H79C 109.5 . .
N13 C80 C81 117.2(10) . .
N13 C80 H80 121.4 . .
C81 C80 H80 121.4 . .
N14 C81 C82 119.9(10) . .
N14 C81 C80 117.2(10) . .
C82 C81 C80 122.9(10) . .
C83 C82 C81 119.8(10) . .
C83 C82 H82 120.1 . .
C81 C82 H82 120.1 . .
C82 C83 C84 119.5(10) . .
C82 C83 H83 120.2 . .
C84 C83 H83 120.2 . .
C83 C84 C85 117.8(9) . .
C83 C84 C87 123.7(9) . .
C85 C84 C87 118.5(9) . .
N14 C85 C84 122.2(10) . .
N14 C85 H85 118.9 . .
C84 C85 H85 118.9 . .
N15 C86 C87 124.8(9) . .
N15 C86 H86 117.6 . .
C87 C86 H86 117.6 . .
C88 C87 C86 118.8(9) . .
C88 C87 C84 123.7(9) . .
C86 C87 C84 117.5(9) . .
C87 C88 C89 116.8(10) . .
C87 C88 H88 121.6 . .
C89 C88 H88 121.6 . .
C90 C89 C88 120.7(10) . .
C90 C89 H89 119.6 . .
C88 C89 H89 119.6 . .
N15 C90 C89 122.1(9) . .
N15 C90 C91 113.0(9) . .
C89 C90 C91 124.9(10) . .
N16 C91 C92 121.5(10) . .
N16 C91 C90 113.1(9) . .
C92 C91 C90 125.4(10) . .
C93 C92 C91 118.1(11) . .
C93 C92 H92 120.9 . .
C91 C92 H92 120.9 . .
C94 C93 C92 121.7(10) . .
C94 C93 H93 119.1 . .
C92 C93 H93 119.1 . .
C93 C94 C95 118.4(10) . .
C93 C94 C97 126.6(10) . .
C95 C94 C97 115.0(10) . .
N16 C95 C94 121.7(10) . .
N16 C95 H95 119.1 . .
C94 C95 H95 119.1 . .
N17 C96 C97 125.8(10) . .
N17 C96 H96 117.1 . .
C97 C96 H96 117.1 . .
C96 C97 C98 116.2(10) . .
C96 C97 C94 122.0(10) . .
C98 C97 C94 121.8(11) . .
C99 C98 C97 117.4(11) . .
C99 C98 H98 121.3 . .
C97 C98 H98 121.3 . .
C100 C99 C98 121.3(11) . .
C100 C99 H99 119.4 . .
C98 C99 H99 119.4 . .
C99 C100 N17 121.7(11) . .
C99 C100 C101 124.9(12) . .
N17 C100 C101 113.1(11) . .
N18 C101 C100 120.9(11) . .
N18 C101 H101 119.6 . .
C100 C101 H101 119.6 . .
C103 C102 C107 120.0 . .
C103 C102 N18 116.4(7) . .
C107 C102 N18 123.6(7) . .
C104 C103 C102 120.0 . .
C104 C103 H103 120.0 . .
C102 C103 H103 120.0 . .
C103 C104 C105 120.0 . .
C103 C104 H104 120.0 . .
C105 C104 H104 120.0 . .
C106 C105 C104 120.0 . .
C106 C105 C108 120.0 . .
C104 C105 C108 120.0 . .
C105 C106 C107 120.0 . .
C105 C106 H106 120.0 . .
C107 C106 H106 120.0 . .
C106 C107 C102 120.0 . .
C106 C107 H107 120.0 . .
C102 C107 H107 120.0 . .
C105 C108 H10A 109.5 . .
C105 C108 H10B 109.5 . .
H10A C108 H10B 109.5 . .
C105 C108 H10C 109.5 . .
H10A C108 H10C 109.5 . .
H10B C108 H10C 109.5 . .
C110 C109 C114 119.8(10) . .
C110 C109 N19 123.4(10) . .
C114 C109 N19 116.7(9) . .
C111 C110 C109 120.6(12) . .
C111 C110 H110 119.7 . .
C109 C110 H110 119.7 . .
C110 C111 C112 121.6(12) . .
C110 C111 H111 119.2 . .
C112 C111 H111 119.2 . .
C113 C112 C111 117.0(11) . .
C113 C112 C115 119.9(14) . .
C111 C112 C115 123.1(15) . .
C114 C113 C112 122.5(12) . .
C114 C113 H113 118.7 . .
C112 C113 H113 118.7 . .
C113 C114 C109 118.5(11) . .
C113 C114 H114 120.8 . .
C109 C114 H114 120.8 . .
C112 C115 H11A 109.5 . .
C112 C115 H11B 109.5 . .
H11A C115 H11B 109.5 . .
C112 C115 H11C 109.5 . .
H11A C115 H11C 109.5 . .
H11B C115 H11C 109.5 . .
N19 C116 C117 114.4(9) . .
N19 C116 H116 122.8 . .
C117 C116 H116 122.8 . .
C117 N20 C121 120.0 . .
C117 N20 Fe4 112.8(3) . .
C121 N20 Fe4 127.2(3) . .
C118 C117 N20 120.0 . .
C118 C117 C116 125.1(6) . .
N20 C117 C116 114.7(6) . .
C117 C118 C119 120.0 . .
C117 C118 H118 120.0 . .
C119 C118 H118 120.0 . .
C120 C119 C118 120.0 . .
C120 C119 H119 120.0 . .
C118 C119 H119 120.0 . .
C121 C120 C119 120.0 . .
C121 C120 C123 117.7(5) . .
C119 C120 C123 121.8(5) . .
C120 C121 N20 120.0 . .
C120 C121 H121 120.0 . .
N20 C121 H121 120.0 . .
N21 C122 C123 123.9(9) . .
N21 C122 H122 118.1 . .
C123 C122 H122 118.1 . .
C122 C123 C124 118.1(9) . .
C122 C123 C120 120.9(8) . .
C124 C123 C120 120.8(8) . .
C125 C124 C123 118.1(8) . .
C125 C124 H124 121.0 . .
C123 C124 H124 121.0 . .
C124 C125 C126 120.9(9) . .
C124 C125 H125 119.6 . .
C126 C125 H125 119.6 . .
N21 C126 C125 121.2(8) . .
N21 C126 C127 114.4(8) . .
C125 C126 C127 124.3(9) . .
N22 C127 C126 115.0(8) . .
N22 C127 H127 122.5 . .
C126 C127 H127 122.5 . .
C133 C128 C129 121.7(9) . .
C133 C128 N22 121.4(9) . .
C129 C128 N22 116.9(9) . .
C130 C129 C128 118.1(10) . .
C130 C129 H129 121.0 . .
C128 C129 H129 121.0 . .
C129 C130 C131 121.7(10) . .
C129 C130 H130 119.2 . .
C131 C130 H130 119.2 . .
C132 C131 C130 117.8(9) . .
C132 C131 C134 120.5(11) . .
C130 C131 C134 121.7(10) . .
C131 C132 C133 121.9(10) . .
C131 C132 H132 119.1 . .
C133 C132 H132 119.1 . .
C128 C133 C132 118.8(10) . .
C128 C133 H133 120.6 . .
C132 C133 H133 120.6 . .
C131 C134 H13A 109.5 . .
C131 C134 H13B 109.5 . .
H13A C134 H13B 109.5 . .
C131 C134 H13C 109.5 . .
H13A C134 H13C 109.5 . .
H13B C134 H13C 109.5 . .
C136 C135 C140 119.1(10) . .
C136 C135 N23 121.1(9) . .
C140 C135 N23 119.8(9) . .
C135 C136 C137 119.6(9) . .
C135 C136 H136 120.2 . .
C137 C136 H136 120.2 . .
C138 C137 C136 122.0(9) . .
C138 C137 H137 119.0 . .
C136 C137 H137 119.0 . .
C137 C138 C139 117.7(10) . .
C137 C138 C141 120.9(10) . .
C139 C138 C141 121.3(10) . .
C138 C139 C140 121.3(10) . .
C138 C139 H139 119.4 . .
C140 C139 H139 119.4 . .
C135 C140 C139 120.3(10) . .
C135 C140 H140 119.8 . .
C139 C140 H140 119.8 . .
C138 C141 H14A 109.5 . .
C138 C141 H14B 109.5 . .
H14A C141 H14B 109.5 . .
C138 C141 H14C 109.5 . .
H14A C141 H14C 109.5 . .
H14B C141 H14C 109.5 . .
N23 C142 C143 118.5(9) . .
N23 C142 H142 120.8 . .
C143 C142 H142 120.8 . .
C143 N24 C147 120.0 . .
C143 N24 Fe5 112.7(3) . .
C147 N24 Fe5 127.2(3) . .
N24 C143 C144 120.0 . .
N24 C143 C142 112.7(6) . .
C144 C143 C142 126.7(6) . .
C145 C144 C143 120.0 . .
C145 C144 H144 120.0 . .
C143 C144 H144 120.0 . .
C144 C145 C146 120.0 . .
C144 C145 H145 120.0 . .
C146 C145 H145 120.0 . .
C145 C146 C147 120.0 . .
C145 C146 C149 121.9(5) . .
C147 C146 C149 118.0(5) . .
C146 C147 N24 120.0 . .
C146 C147 H147 120.0 . .
N24 C147 H147 120.0 . .
C148 N25 C152 120.0 . .
C148 N25 Fe6 127.5(3) . .
C152 N25 Fe6 112.4(3) . .
C149 C148 N25 120.0 . .
C149 C148 H148 120.0 . .
N25 C148 H148 120.0 . .
C148 C149 C150 120.0 . .
C148 C149 C146 118.8(5) . .
C150 C149 C146 120.8(5) . .
C151 C150 C149 120.0 . .
C151 C150 H150 120.0 . .
C149 C150 H150 120.0 . .
C150 C151 C152 120.0 . .
C150 C151 H151 120.0 . .
C152 C151 H151 120.0 . .
C151 C152 N25 120.0 . .
C151 C152 C153 125.1(6) . .
N25 C152 C153 114.0(6) . .
N26 C153 C152 116.9(9) . .
N26 C153 H153 121.5 . .
C152 C153 H153 121.5 . .
C159 C154 C155 117.8(9) . .
C159 C154 N26 121.0(9) . .
C155 C154 N26 121.1(9) . .
C156 C155 C154 122.0(10) . .
C156 C155 H155 119.0 . .
C154 C155 H155 119.0 . .
C155 C156 C157 118.5(11) . .
C155 C156 H156 120.7 . .
C157 C156 H156 120.7 . .
C158 C157 C156 118.2(10) . .
C158 C157 C160 120.9(10) . .
C156 C157 C160 121.0(10) . .
C159 C158 C157 122.1(10) . .
C159 C158 H158 118.9 . .
C157 C158 H158 118.9 . .
C158 C159 C154 121.3(10) . .
C158 C159 H159 119.3 . .
C154 C159 H159 119.4 . .
C157 C160 H16A 109.5 . .
C157 C160 H16B 109.5 . .
H16A C160 H16B 109.5 . .
C157 C160 H16C 109.5 . .
H16A C160 H16C 109.5 . .
H16B C160 H16C 109.5 . .
C162 C161 C166 118.7(9) . .
C162 C161 N27 121.1(9) . .
C166 C161 N27 120.1(9) . .
C161 C162 C163 122.3(11) . .
C161 C162 H162 118.8 . .
C163 C162 H162 118.8 . .
C162 C163 C164 119.0(11) . .
C162 C163 H163 120.5 . .
C164 C163 H163 120.5 . .
C165 C164 C163 117.0(10) . .
C165 C164 C167 121.2(12) . .
C163 C164 C167 121.5(11) . .
C166 C165 C164 122.2(11) . .
C166 C165 H165 118.9 . .
C164 C165 H165 118.9 . .
C165 C166 C161 120.2(10) . .
C165 C166 H166 119.9 . .
C161 C166 H166 119.9 . .
C164 C167 H16D 109.5 . .
C164 C167 H16E 109.5 . .
H16D C167 H16E 109.5 . .
C164 C167 H16F 109.5 . .
H16D C167 H16F 109.5 . .
H16E C167 H16F 109.5 . .
N27 C168 C169 113.7(8) . .
N27 C168 H168 123.2 . .
C169 C168 H168 123.2 . .
N28 C169 C170 122.7(8) . .
N28 C169 C168 115.4(8) . .
C170 C169 C168 121.0(8) . .
C171 C170 C169 116.5(8) . .
C171 C170 H170 121.8 . .
C169 C170 H170 121.8 . .
C170 C171 C172 121.8(8) . .
C170 C171 H171 119.1 . .
C172 C171 H171 119.1 . .
C173 C172 C171 115.6(8) . .
C173 C172 C175 122.2(8) . .
C171 C172 C175 122.1(8) . .
N28 C173 C172 123.3(9) . .
N28 C173 H173 118.4 . .
C172 C173 H173 118.4 . .
C174 N29 C178 120.0 . .
C174 N29 Fe4 127.6(3) . .
C178 N29 Fe4 112.3(3) . .
N29 C174 C175 120.0 . .
N29 C174 H174 120.0 . .
C175 C174 H174 120.0 . .
C176 C175 C174 120.0 . .
C176 C175 C172 121.0(5) . .
C174 C175 C172 118.2(5) . .
C177 C176 C175 120.0 . .
C177 C176 H176 120.0 . .
C175 C176 H176 120.0 . .
C176 C177 C178 120.0 . .
C176 C177 H177 120.0 . .
C178 C177 H177 120.0 . .
C177 C178 N29 120.0 . .
C177 C178 C179 125.0(6) . .
N29 C178 C179 114.6(6) . .
N30 C179 C178 115.9(9) . .
N30 C179 H179 122.0 . .
C178 C179 H179 122.0 . .
C181 C180 C185 120.0 . .
C181 C180 N30 119.2(5) . .
C185 C180 N30 120.6(5) . .
C182 C181 C180 120.0 . .
C182 C181 H181 120.0 . .
C180 C181 H181 120.0 . .
C183 C182 C181 120.0 . .
C183 C182 H182 120.0 . .
C181 C182 H182 120.0 . .
C182 C183 C184 120.0 . .
C182 C183 C186 117.4(9) . .
C184 C183 C186 122.5(9) . .
C183 C184 C185 120.0 . .
C183 C184 H184 120.0 . .
C185 C184 H184 120.0 . .
C184 C185 C180 120.0 . .
C184 C185 H185 120.0 . .
C180 C185 H185 120.0 . .
C183 C186 H18A 109.5 . .
C183 C186 H18B 109.5 . .
H18A C186 H18B 109.5 . .
C183 C186 H18C 109.5 . .
H18A C186 H18C 109.5 . .
H18B C186 H18C 109.5 . .
O4 Cl1 O3 111.1(7) . .
O4 Cl1 O1 106.3(7) . .
O3 Cl1 O1 108.3(7) . .
O4 Cl1 O2 110.0(6) . .
O3 Cl1 O2 111.2(6) . .
O1 Cl1 O2 109.8(7) . .
O8 Cl2 O6 113.7(8) . .
O8 Cl2 O5 106.8(7) . .
O6 Cl2 O5 107.8(9) . .
O8 Cl2 O7 113.5(6) . .
O6 Cl2 O7 110.6(7) . .
O5 Cl2 O7 103.7(7) . .
O10' Cl3 O10 40.4(13) . .
O10' Cl3 O11' 112.5(11) . .
O10 Cl3 O11' 98.1(14) . .
O10' Cl3 O12 150.9(14) . .
O10 Cl3 O12 110.5(11) . .
O11' Cl3 O12 65.0(13) . .
O10' Cl3 O11 89.3(14) . .
O10 Cl3 O11 110.9(11) . .
O11' Cl3 O11 52.8(13) . .
O12 Cl3 O11 107.8(11) . .
O10' Cl3 O12' 112.3(12) . .
O10 Cl3 O12' 84.0(14) . .
O11' Cl3 O12' 109.8(11) . .
O12 Cl3 O12' 49.8(12) . .
O11 Cl3 O12' 157.4(14) . .
O10' Cl3 O9 87.0(14) . .
O10 Cl3 O9 110.1(11) . .
O11' Cl3 O9 151.2(14) . .
O12 Cl3 O9 108.2(10) . .
O11 Cl3 O9 109.3(11) . .
O12' Cl3 O9 79.5(13) . .
O10' Cl3 O9' 107.3(11) . .
O10 Cl3 O9' 145.1(14) . .
O11' Cl3 O9' 109.7(12) . .
O12 Cl3 O9' 100.3(14) . .
O11 Cl3 O9' 73.0(14) . .
O12' Cl3 O9' 104.9(11) . .
O9 Cl3 O9' 42.1(12) . .
O13' Cl4 O14 118.6(14) . .
O13' Cl4 O15' 108.1(10) . .
O14 Cl4 O15' 128.7(13) . .
O13' Cl4 O15 129.1(14) . .
O14 Cl4 O15 107.3(11) . .
O15' Cl4 O15 21.7(13) . .
O13' Cl4 O13 34.3(13) . .
O14 Cl4 O13 109.4(11) . .
O15' Cl4 O13 97.1(15) . .
O15 Cl4 O13 111.4(11) . .
O13' Cl4 O16' 112.4(10) . .
O14 Cl4 O16' 69.2(12) . .
O15' Cl4 O16' 111.9(9) . .
O15 Cl4 O16' 103.0(13) . .
O13 Cl4 O16' 143.7(13) . .
O13' Cl4 O16 73.9(11) . .
O14 Cl4 O16 113.4(11) . .
O15' Cl4 O16 98.3(12) . .
O15 Cl4 O16 107.8(10) . .
O13 Cl4 O16 107.6(11) . .
O16' Cl4 O16 48.8(9) . .
O13' Cl4 O14' 107.9(10) . .
O14 Cl4 O14' 35.8(12) . .
O15' Cl4 O14' 111.5(9) . .
O15 Cl4 O14' 96.2(13) . .
O13 Cl4 O14' 82.9(13) . .
O16' Cl4 O14' 104.9(9) . .
O16 Cl4 O14' 147.2(11) . .
O19 Cl5 O18' 101.1(13) . .
O19 Cl5 O18 114.4(10) . .
O18' Cl5 O18 41.6(12) . .
O19 Cl5 O20' 138.6(12) . .
O18' Cl5 O20' 113.8(12) . .
O18 Cl5 O20' 106.5(13) . .
O19 Cl5 O19' 28.7(9) . .
O18' Cl5 O19' 116.6(11) . .
O18 Cl5 O19' 142.2(12) . .
O20' Cl5 O19' 111.2(11) . .
O19 Cl5 O17 111.7(9) . .
O18' Cl5 O17 145.8(13) . .
O18 Cl5 O17 111.8(10) . .
O20' Cl5 O17 43.2(11) . .
O19' Cl5 O17 97.3(11) . .
O19 Cl5 O20 110.1(9) . .
O18' Cl5 O20 75.1(12) . .
O18 Cl5 O20 106.3(10) . .
O20' Cl5 O20 61.5(12) . .
O19' Cl5 O20 90.2(11) . .
O17 Cl5 O20 101.5(10) . .
O19 Cl5 O17' 86.9(12) . .
O18' Cl5 O17' 103.5(11) . .
O18 Cl5 O17' 65.7(11) . .
O20' Cl5 O17' 105.1(11) . .
O19' Cl5 O17' 105.2(10) . .
O17 Cl5 O17' 69.8(11) . .
O20 Cl5 O17' 162.9(12) . .
O21 Cl6 O23 110.0(12) . .
O21 Cl6 O22 111.2(12) . .
O23 Cl6 O22 108.2(11) . .
O21 Cl6 O24 110.7(12) . .
O23 Cl6 O24 107.6(11) . .
O22 Cl6 O24 109.0(11) . .
O22' Cl6' O24' 111.6(12) . .
O22' Cl6' O23' 110.6(12) . .
O24' Cl6' O23' 108.9(12) . .
O22' Cl6' O21' 110.1(13) . .
O24' Cl6' O21' 106.7(12) . .
O23' Cl6' O21' 108.8(13) . .
N1S C1S C2S 176(2) . .
C1S C2S H2S1 109.5 . .
C1S C2S H2S2 109.5 . .
H2S1 C2S H2S2 109.5 . .
C1S C2S H2S3 109.5 . .
H2S1 C2S H2S3 109.5 . .
H2S2 C2S H2S3 109.5 . .
N2S C4S C3S 178.6(14) . .
C4S C3S H3S1 109.5 . .
C4S C3S H3S2 109.5 . .
H3S1 C3S H3S2 109.5 . .
C4S C3S H3S3 109.5 . .
H3S1 C3S H3S3 109.5 . .
H3S2 C3S H3S3 109.5 . .
N3S C5S C6S 177.3(16) . .
C5S C6S H6S1 109.5 . .
C5S C6S H6S2 109.5 . .
H6S1 C6S H6S2 109.5 . .
C5S C6S H6S3 109.5 . .
H6S1 C6S H6S3 109.5 . .
H6S2 C6S H6S3 109.5 . .
C7S C8S H8S1 109.5 . .
C7S C8S H8S2 109.5 . .
H8S1 C8S H8S2 109.5 . .
C7S C8S H8S3 109.5 . .
H8S1 C8S H8S3 109.5 . .
H8S2 C8S H8S3 109.5 . .
N4S C7S C8S 176.3(18) . .
C10S C9S N5S 172(2) . .
C10S C9S H10G 40.1 . .
N5S C9S H10G 133.3 . .
C10S C9S H10H 35.4 . .
N5S C9S H10H 152.2 . .
H10G C9S H10H 67.8 . .
C9S C10S H10D 108.7 . .
C9S C10S H10E 111.0 . .
H10D C10S H10E 109.5 . .
C9S C10S H10F 108.8 . .
H10D C10S H10F 109.5 . .
H10E C10S H10F 109.5 . .
C9S C10S H10G 68.2 . .
H10D C10S H10G 117.1 . .
H10E C10S H10G 131.0 . .
H10F C10S H10G 41.1 . .
C9S C10S H10H 78.0 . .
H10D C10S H10H 118.6 . .
H10E C10S H10H 33.2 . .
H10F C10S H10H 126.2 . .
H10G C10S H10H 121.3 . .
C9S C10S H10I 86.9 . .
H10D C10S H10I 21.8 . .
H10E C10S H10I 119.6 . .
H10F C10S H10I 118.4 . .
H10G C10S H10I 109.4 . .
H10H C10S H10I 115.2 . .
N5S' C9S' H10E 150.4 . .
N5S' C9S' H10F 142.5 . .
H10E C9S' H10F 63.6 . .

loop_
_geom_bond_atom_site_label_1
_geom_bond_atom_site_label_2
_geom_bond_distance
_geom_bond_site_symmetry_2
Fe1 N2 2.103(9) .
Fe1 N17 2.151(10) .
Fe1 N18 2.225(10) .
Fe1 N1 2.255(10) .
Fe1 Cl7 2.359(3) .
Fe1 Cl8 2.518(3) .
Fe2 N11 2.171(8) .
Fe2 N14 2.179(9) .
Fe2 N13 2.257(9) .
Fe2 N12 2.289(8) .
Fe2 Cl9 2.400(3) .
Fe2 Cl10 2.488(3) .
Fe3 N5 2.147(8) .
Fe3 N8 2.186(8) .
Fe3 N6 2.254(8) .
Fe3 N7 2.308(8) .
Fe3 Cl12 2.419(3) .
Fe3 Cl11 2.505(2) .
Fe4 N10 1.964(8) .
Fe4 N9 1.966(8) .
Fe4 N19 1.969(7) .
Fe4 N20 1.977(4) .
Fe4 N30 1.981(8) .
Fe4 N29 1.991(4) .
Fe5 N3 1.942(4) .
Fe5 N21 1.956(7) .
Fe5 N22 1.965(7) .
Fe5 N4 1.970(8) .
Fe5 N24 1.970(5) .
Fe5 N23 2.008(8) .
Fe6 N15 1.951(8) .
Fe6 N16 1.958(8) .
Fe6 N27 1.960(8) .
Fe6 N28 1.975(7) .
Fe6 N25 1.985(5) .
Fe6 N26 1.987(7) .
N1 C8 1.260(14) .
N1 C1 1.424(11) .
N2 C13 1.336(12) .
N2 C9 1.420(13) .
N4 C23 1.358(11) .
N4 C19 1.362(12) .
N5 C24 1.326(11) .
N5 C28 1.354(11) .
N6 C29 1.288(12) .
N6 C30 1.417(9) .
N7 C44 1.253(12) .
N7 C37 1.416(12) .
N8 C49 1.337(12) .
N8 C45 1.351(12) .
N9 C50 1.325(11) .
N9 C54 1.381(11) .
N10 C55 1.334(11) .
N10 C59 1.344(11) .
N11 C64 1.330(11) .
N11 C60 1.332(12) .
N12 C65 1.274(12) .
N12 C66 1.421(13) .
N13 C80 1.319(13) .
N13 C73 1.433(10) .
N14 C85 1.318(11) .
N14 C81 1.353(12) .
N15 C86 1.345(11) .
N15 C90 1.357(12) .
N16 C91 1.357(12) .
N16 C95 1.364(12) .
N17 C96 1.301(12) .
N17 C100 1.375(14) .
N18 C101 1.299(14) .
N18 C102 1.403(11) .
N19 C116 1.294(11) .
N19 C109 1.473(12) .
N21 C122 1.328(11) .
N21 C126 1.366(11) .
N22 C127 1.308(10) .
N22 C128 1.454(12) .
N23 C142 1.285(11) .
N23 C135 1.414(12) .
N26 C153 1.332(11) .
N26 C154 1.437(12) .
N27 C168 1.295(11) .
N27 C161 1.454(12) .
N28 C169 1.331(11) .
N28 C173 1.346(11) .
N30 C179 1.324(12) .
N30 C180 1.407(9) .
C1 C2 1.3900 .
C1 C6 1.3900 .
C2 C3 1.3900 .
C2 H2 0.9500 .
C3 C4 1.3900 .
C3 H3 0.9500 .
C4 C5 1.3900 .
C4 C7 1.538(14) .
C5 C6 1.3900 .
C5 H5 0.9500 .
C6 H6 0.9500 .
C7 H7A 0.9800 .
C7 H7B 0.9800 .
C7 H7C 0.9800 .
C8 C9 1.441(16) .
C8 H8 0.9500 .
C9 C10 1.361(16) .
C10 C11 1.392(16) .
C10 H10 0.9500 .
C11 C12 1.369(14) .
C11 H11 0.9500 .
C12 C13 1.389(14) .
C12 C15 1.471(12) .
C13 H13 0.9500 .
N3 C14 1.3900 .
N3 C18 1.3900 .
C14 C15 1.3900 .
C14 H14 0.9500 .
C15 C16 1.3900 .
C16 C17 1.3900 .
C16 H16 0.9500 .
C17 C18 1.3900 .
C17 H17 0.9500 .
C18 C19 1.424(11) .
C19 C20 1.413(14) .
C20 C21 1.372(14) .
C20 H20 0.9500 .
C21 C22 1.390(13) .
C21 H21 0.9500 .
C22 C23 1.389(13) .
C22 C25 1.476(13) .
C23 H23 0.9500 .
C24 C25 1.394(13) .
C24 H24 0.9500 .
C25 C26 1.386(13) .
C26 C27 1.423(13) .
C26 H26 0.9500 .
C27 C28 1.379(13) .
C27 H27 0.9500 .
C28 C29 1.429(13) .
C29 H29 0.9500 .
C30 C31 1.3900 .
C30 C35 1.3900 .
C31 C32 1.3900 .
C31 H31 0.9500 .
C32 C33 1.3900 .
C32 H32 0.9500 .
C33 C34 1.3900 .
C33 C36 1.539(13) .
C34 C35 1.3900 .
C34 H34 0.9500 .
C35 H35 0.9500 .
C36 H36A 0.9800 .
C36 H36B 0.9800 .
C36 H36C 0.9800 .
C37 C38 1.372(14) .
C37 C42 1.395(13) .
C38 C39 1.381(14) .
C38 H38 0.9500 .
C39 C40 1.372(14) .
C39 H39 0.9500 .
C40 C41 1.376(14) .
C40 C43 1.508(14) .
C41 C42 1.379(14) .
C41 H41 0.9500 .
C42 H42 0.9500 .
C43 H43A 0.9800 .
C43 H43B 0.9800 .
C43 H43C 0.9800 .
C44 C45 1.482(14) .
C44 H44 0.9500 .
C45 C46 1.378(14) .
C46 C47 1.405(14) .
C46 H46 0.9500 .
C47 C48 1.407(14) .
C47 H47 0.9500 .
C48 C49 1.372(13) .
C48 C51 1.471(14) .
C49 H49 0.9500 .
C50 C51 1.394(13) .
C50 H50 0.9500 .
C51 C52 1.419(13) .
C52 C53 1.369(13) .
C52 H52 0.9500 .
C53 C54 1.372(13) .
C53 H53 0.9500 .
C54 C55 1.467(14) .
C55 C56 1.371(13) .
C56 C57 1.373(14) .
C56 H56 0.9500 .
C57 C58 1.391(14) .
C57 H57 0.9500 .
C58 C59 1.387(13) .
C58 C61 1.457(14) .
C59 H59 0.9500 .
C60 C61 1.399(13) .
C60 H60 0.9500 .
C61 C62 1.391(14) .
C62 C63 1.362(14) .
C62 H62 0.9500 .
C63 C64 1.375(14) .
C63 H63 0.9500 .
C64 C65 1.463(14) .
C65 H65 0.9500 .
C66 C71 1.340(14) .
C66 C67 1.401(15) .
C67 C68 1.340(15) .
C67 H67 0.9500 .
C68 C69 1.419(16) .
C68 H68 0.9500 .
C69 C70 1.327(15) .
C69 C72 1.541(13) .
C70 C71 1.411(15) .
C70 H70 0.9500 .
C71 H71 0.9500 .
C72 H72A 0.9800 .
C72 H72B 0.9800 .
C72 H72C 0.9800 .
C73 C74 1.3900 .
C73 C78 1.3900 .
C74 C75 1.3900 .
C74 H74 0.9500 .
C75 C76 1.3900 .
C75 H75 0.9500 .
C76 C77 1.3900 .
C76 C79 1.542(13) .
C77 C78 1.3900 .
C77 H77 0.9500 .
C78 H78 0.9500 .
C79 H79A 0.9800 .
C79 H79B 0.9800 .
C79 H79C 0.9800 .
C80 C81 1.426(15) .
C80 H80 0.9500 .
C81 C82 1.416(14) .
C82 C83 1.372(13) .
C82 H82 0.9500 .
C83 C84 1.395(13) .
C83 H83 0.9500 .
C84 C85 1.417(13) .
C84 C87 1.484(13) .
C85 H85 0.9500 .
C86 C87 1.397(13) .
C86 H86 0.9500 .
C87 C88 1.395(13) .
C88 C89 1.409(14) .
C88 H88 0.9500 .
C89 C90 1.397(14) .
C89 H89 0.9500 .
C90 C91 1.463(14) .
C91 C92 1.415(14) .
C92 C93 1.376(14) .
C92 H92 0.9500 .
C93 C94 1.348(14) .
C93 H93 0.9500 .
C94 C95 1.414(14) .
C94 C97 1.484(15) .
C95 H95 0.9500 .
C96 C97 1.404(15) .
C96 H96 0.9500 .
C97 C98 1.411(14) .
C98 C99 1.408(15) .
C98 H98 0.9500 .
C99 C100 1.342(15) .
C99 H99 0.9500 .
C100 C101 1.481(16) .
C101 H101 0.9500 .
C102 C103 1.3900 .
C102 C107 1.3900 .
C103 C104 1.3900 .
C103 H103 0.9500 .
C104 C105 1.3900 .
C104 H104 0.9500 .
C105 C106 1.3900 .
C105 C108 1.549(14) .
C106 C107 1.3900 .
C106 H106 0.9500 .
C107 H107 0.9500 .
C108 H10A 0.9800 .
C108 H10B 0.9800 .
C108 H10C 0.9800 .
C109 C110 1.357(13) .
C109 C114 1.416(14) .
C110 C111 1.355(14) .
C110 H110 0.9500 .
C111 C112 1.397(18) .
C111 H111 0.9500 .
C112 C113 1.386(18) .
C112 C115 1.531(13) .
C113 C114 1.356(14) .
C113 H113 0.9500 .
C114 H114 0.9500 .
C115 H11A 0.9800 .
C115 H11B 0.9800 .
C115 H11C 0.9800 .
C116 C117 1.420(10) .
C116 H116 0.9500 .
N20 C117 1.3900 .
N20 C121 1.3900 .
C117 C118 1.3900 .
C118 C119 1.3900 .
C118 H118 0.9500 .
C119 C120 1.3900 .
C119 H119 0.9500 .
C120 C121 1.3900 .
C120 C123 1.507(10) .
C121 H121 0.9500 .
C122 C123 1.387(12) .
C122 H122 0.9500 .
C123 C124 1.390(13) .
C124 C125 1.362(12) .
C124 H124 0.9500 .
C125 C126 1.377(12) .
C125 H125 0.9500 .
C126 C127 1.440(12) .
C127 H127 0.9500 .
C128 C133 1.359(13) .
C128 C129 1.420(13) .
C129 C130 1.390(14) .
C129 H129 0.9500 .
C130 C131 1.399(14) .
C130 H130 0.9500 .
C131 C132 1.395(14) .
C131 C134 1.508(12) .
C132 C133 1.401(14) .
C132 H132 0.9500 .
C133 H133 0.9500 .
C134 H13A 0.9800 .
C134 H13B 0.9800 .
C134 H13C 0.9800 .
C135 C136 1.382(13) .
C135 C140 1.384(13) .
C136 C137 1.388(13) .
C136 H136 0.9500 .
C137 C138 1.379(14) .
C137 H137 0.9500 .
C138 C139 1.380(14) .
C138 C141 1.509(15) .
C139 C140 1.385(14) .
C139 H139 0.9500 .
C140 H140 0.9500 .
C141 H14A 0.9800 .
C141 H14B 0.9800 .
C141 H14C 0.9800 .
C142 C143 1.416(11) .
C142 H142 0.9500 .
N24 C143 1.3900 .
N24 C147 1.3900 .
C143 C144 1.3900 .
C144 C145 1.3900 .
C144 H144 0.9500 .
C145 C146 1.3900 .
C145 H145 0.9500 .
C146 C147 1.3900 .
C146 C149 1.492(7) .
C147 H147 0.9500 .
N25 C148 1.3900 .
N25 C152 1.3900 .
C148 C149 1.3900 .
C148 H148 0.9500 .
C149 C150 1.3900 .
C150 C151 1.3900 .
C150 H150 0.9500 .
C151 C152 1.3900 .
C151 H151 0.9500 .
C152 C153 1.393(11) .
C153 H153 0.9500 .
C154 C159 1.359(13) .
C154 C155 1.419(14) .
C155 C156 1.355(14) .
C155 H155 0.9500 .
C156 C157 1.416(15) .
C156 H156 0.9500 .
C157 C158 1.390(14) .
C157 C160 1.583(15) .
C158 C159 1.339(13) .
C158 H158 0.9500 .
C159 H159 0.9500 .
C160 H16A 0.9800 .
C160 H16B 0.9800 .
C160 H16C 0.9800 .
C161 C162 1.354(13) .
C161 C166 1.381(13) .
C162 C163 1.371(14) .
C162 H162 0.9500 .
C163 C164 1.425(16) .
C163 H163 0.9500 .
C164 C165 1.374(15) .
C164 C167 1.519(16) .
C165 C166 1.362(14) .
C165 H165 0.9500 .
C166 H166 0.9500 .
C167 H16D 0.9800 .
C167 H16E 0.9800 .
C167 H16F 0.9800 .
C168 C169 1.468(12) .
C168 H168 0.9500 .
C169 C170 1.414(13) .
C170 C171 1.394(12) .
C170 H170 0.9500 .
C171 C172 1.411(13) .
C171 H171 0.9500 .
C172 C173 1.403(12) .
C172 C175 1.447(10) .
C173 H173 0.9500 .
N29 C174 1.3900 .
N29 C178 1.3900 .
C174 C175 1.3900 .
C174 H174 0.9500 .
C175 C176 1.3900 .
C176 C177 1.3900 .
C176 H176 0.9500 .
C177 C178 1.3900 .
C177 H177 0.9500 .
C178 C179 1.418(11) .
C179 H179 0.9500 .
C180 C181 1.3900 .
C180 C185 1.3900 .
C181 C182 1.3900 .
C181 H181 0.9500 .
C182 C183 1.3900 .
C182 H182 0.9500 .
C183 C184 1.3900 .
C183 C186 1.553(15) .
C184 C185 1.3900 .
C184 H184 0.9500 .
C185 H185 0.9500 .
C186 H18A 0.9800 .
C186 H18B 0.9800 .
C186 H18C 0.9800 .
Cl1 O4 1.398(8) .
Cl1 O3 1.401(9) .
Cl1 O1 1.416(11) .
Cl1 O2 1.426(8) .
Cl2 O8 1.373(10) .
Cl2 O6 1.392(11) .
Cl2 O5 1.447(11) .
Cl2 O7 1.452(10) .
Cl3 O10' 1.479(13) .
Cl3 O10 1.483(12) .
Cl3 O11' 1.487(13) .
Cl3 O12 1.491(12) .
Cl3 O11 1.500(13) .
Cl3 O12' 1.500(13) .
Cl3 O9 1.503(12) .
Cl3 O9' 1.513(13) .
Cl4 O13' 1.495(11) .
Cl4 O14 1.499(11) .
Cl4 O15' 1.501(10) .
Cl4 O15 1.504(11) .
Cl4 O13 1.505(12) .
Cl4 O16' 1.506(11) .
Cl4 O16 1.509(11) .
Cl4 O14' 1.511(11) .
Cl5 O19 1.380(10) .
Cl5 O18' 1.392(11) .
Cl5 O18 1.395(11) .
Cl5 O20' 1.403(11) .
Cl5 O19' 1.405(10) .
Cl5 O17 1.433(11) .
Cl5 O20 1.436(11) .
Cl5 O17' 1.457(11) .
Cl6 O21 1.418(16) .
Cl6 O23 1.428(15) .
Cl6 O22 1.434(15) .
Cl6 O24 1.442(15) .
Cl6' O22' 1.419(15) .
Cl6' O24' 1.432(15) .
Cl6' O23' 1.432(15) .
Cl6' O21' 1.442(16) .
N1S C1S 1.19(2) .
C1S C2S 1.47(3) .
C2S H2S1 0.9800 .
C2S H2S2 0.9800 .
C2S H2S3 0.9800 .
N2S C4S 1.122(13) .
C4S C3S 1.440(17) .
C3S H3S1 0.9800 .
C3S H3S2 0.9800 .
C3S H3S3 0.9800 .
N3S C5S 1.126(14) .
C5S C6S 1.467(18) .
C6S H6S1 0.9800 .
C6S H6S2 0.9800 .
C6S H6S3 0.9800 .
C8S C7S 1.53(2) .
C8S H8S1 0.9800 .
C8S H8S2 0.9800 .
C8S H8S3 0.9800 .
N4S C7S 1.205(19) .
N5S C9S 1.41(3) .
C9S C10S 1.37(3) .
C10S H10D 0.9600 .
C10S H10E 0.9600 .
C10S H10F 0.9600 .
C10S H10G 0.9317 .
C10S H10I 0.9887 .
N5S' C9S' 1.56(5) .

loop_
_geom_torsion_atom_site_label_1
_geom_torsion_atom_site_label_2
_geom_torsion_atom_site_label_3
_geom_torsion_atom_site_label_4
_geom_torsion
_geom_torsion_site_symmetry_1
_geom_torsion_site_symmetry_2
_geom_torsion_site_symmetry_3
_geom_torsion_site_symmetry_4
N2 Fe1 N1 C8 12.6(10) . . . .
N17 Fe1 N1 C8 -155.0(10) . . . .
N18 Fe1 N1 C8 -81.6(10) . . . .
Cl7 Fe1 N1 C8 111.0(10) . . . .
Cl8 Fe1 N1 C8 -31.4(17) . . . .
N2 Fe1 N1 C1 -174.4(11) . . . .
N17 Fe1 N1 C1 18.0(10) . . . .
N18 Fe1 N1 C1 91.4(10) . . . .
Cl7 Fe1 N1 C1 -76.0(10) . . . .
Cl8 Fe1 N1 C1 141.6(8) . . . .
N17 Fe1 N2 C13 -128.3(14) . . . .
N18 Fe1 N2 C13 -114.7(9) . . . .
N1 Fe1 N2 C13 168.4(10) . . . .
Cl7 Fe1 N2 C13 76.0(9) . . . .
Cl8 Fe1 N2 C13 -23.8(9) . . . .
N17 Fe1 N2 C9 53.1(18) . . . .
N18 Fe1 N2 C9 66.7(8) . . . .
N1 Fe1 N2 C9 -10.2(8) . . . .
Cl7 Fe1 N2 C9 -102.6(8) . . . .
Cl8 Fe1 N2 C9 157.6(8) . . . .
N3 Fe5 N4 C23 175.5(8) . . . .
N21 Fe5 N4 C23 -11.5(8) . . . .
N22 Fe5 N4 C23 -92.8(7) . . . .
N24 Fe5 N4 C23 100.3(19) . . . .
N23 Fe5 N4 C23 88.9(7) . . . .
N3 Fe5 N4 C19 -0.7(7) . . . .
N21 Fe5 N4 C19 172.3(7) . . . .
N22 Fe5 N4 C19 91.0(7) . . . .
N24 Fe5 N4 C19 -76(2) . . . .
N23 Fe5 N4 C19 -87.4(7) . . . .
N8 Fe3 N5 C24 -151.2(14) . . . .
N6 Fe3 N5 C24 174.2(8) . . . .
N7 Fe3 N5 C24 -111.6(7) . . . .
Cl12 Fe3 N5 C24 -17.3(7) . . . .
Cl11 Fe3 N5 C24 81.6(7) . . . .
N8 Fe3 N5 C28 29.9(18) . . . .
N6 Fe3 N5 C28 -4.6(6) . . . .
N7 Fe3 N5 C28 69.6(6) . . . .
Cl12 Fe3 N5 C28 163.8(6) . . . .
Cl11 Fe3 N5 C28 -97.2(6) . . . .
N5 Fe3 N6 C29 6.6(7) . . . .
N8 Fe3 N6 C29 -166.9(7) . . . .
N7 Fe3 N6 C29 -95.4(7) . . . .
Cl12 Fe3 N6 C29 -35.4(12) . . . .
Cl11 Fe3 N6 C29 100.1(7) . . . .
N5 Fe3 N6 C30 171.9(7) . . . .
N8 Fe3 N6 C30 -1.6(7) . . . .
N7 Fe3 N6 C30 69.9(7) . . . .
Cl12 Fe3 N6 C30 130.0(7) . . . .
Cl11 Fe3 N6 C30 -94.5(6) . . . .
N5 Fe3 N7 C44 -164.7(7) . . . .
N8 Fe3 N7 C44 7.7(7) . . . .
N6 Fe3 N7 C44 -93.0(8) . . . .
Cl12 Fe3 N7 C44 102.1(7) . . . .
Cl11 Fe3 N7 C44 -32.5(12) . . . .
N5 Fe3 N7 C37 -1.8(8) . . . .
N8 Fe3 N7 C37 170.6(8) . . . .
N6 Fe3 N7 C37 69.9(8) . . . .
Cl12 Fe3 N7 C37 -95.0(7) . . . .
Cl11 Fe3 N7 C37 130.4(8) . . . .
N5 Fe3 N8 C49 -146.6(13) . . . .
N6 Fe3 N8 C49 -113.3(7) . . . .
N7 Fe3 N8 C49 172.1(8) . . . .
Cl12 Fe3 N8 C49 79.7(7) . . . .
Cl11 Fe3 N8 C49 -19.3(7) . . . .
N5 Fe3 N8 C45 38.5(19) . . . .
N6 Fe3 N8 C45 71.8(7) . . . .
N7 Fe3 N8 C45 -2.8(7) . . . .
Cl12 Fe3 N8 C45 -95.2(7) . . . .
Cl11 Fe3 N8 C45 165.8(7) . . . .
N10 Fe4 N9 C50 175.1(8) . . . .
N19 Fe4 N9 C50 -92.8(8) . . . .
N20 Fe4 N9 C50 -13.3(8) . . . .
N30 Fe4 N9 C50 87.2(8) . . . .
N29 Fe4 N9 C50 106(2) . . . .
N10 Fe4 N9 C54 -0.5(7) . . . .
N19 Fe4 N9 C54 91.6(7) . . . .
N20 Fe4 N9 C54 171.1(7) . . . .
N30 Fe4 N9 C54 -88.5(7) . . . .
N29 Fe4 N9 C54 -70(2) . . . .
N9 Fe4 N10 C55 2.5(7) . . . .
N19 Fe4 N10 C55 -83.7(7) . . . .
N20 Fe4 N10 C55 -68(2) . . . .
N30 Fe4 N10 C55 94.5(7) . . . .
N29 Fe4 N10 C55 175.2(7) . . . .
N9 Fe4 N10 C59 178.7(8) . . . .
N19 Fe4 N10 C59 92.5(8) . . . .
N20 Fe4 N10 C59 108(2) . . . .
N30 Fe4 N10 C59 -89.3(8) . . . .
N29 Fe4 N10 C59 -8.6(8) . . . .
N14 Fe2 N11 C64 46(2) . . . .
N13 Fe2 N11 C64 63.2(7) . . . .
N12 Fe2 N11 C64 -9.9(7) . . . .
Cl9 Fe2 N11 C64 -103.3(7) . . . .
Cl10 Fe2 N11 C64 156.4(7) . . . .
N14 Fe2 N11 C60 -131.8(15) . . . .
N13 Fe2 N11 C60 -114.7(8) . . . .
N12 Fe2 N11 C60 172.2(8) . . . .
Cl9 Fe2 N11 C60 78.9(8) . . . .
Cl10 Fe2 N11 C60 -21.5(7) . . . .
N11 Fe2 N12 C65 10.6(7) . . . .
N14 Fe2 N12 C65 -160.2(7) . . . .
N13 Fe2 N12 C65 -90.4(7) . . . .
Cl9 Fe2 N12 C65 106.9(7) . . . .
Cl10 Fe2 N12 C65 -31.0(11) . . . .
N11 Fe2 N12 C66 177.8(9) . . . .
N14 Fe2 N12 C66 7.0(8) . . . .
N13 Fe2 N12 C66 76.7(8) . . . .
Cl9 Fe2 N12 C66 -86.0(8) . . . .
Cl10 Fe2 N12 C66 136.1(8) . . . .
N11 Fe2 N13 C80 -171.0(8) . . . .
N14 Fe2 N13 C80 5.7(7) . . . .
N12 Fe2 N13 C80 -99.5(8) . . . .
Cl9 Fe2 N13 C80 -35.7(13) . . . .
Cl10 Fe2 N13 C80 98.3(8) . . . .
N11 Fe2 N13 C73 -2.5(8) . . . .
N14 Fe2 N13 C73 174.1(9) . . . .
N12 Fe2 N13 C73 68.9(8) . . . .
Cl9 Fe2 N13 C73 132.7(8) . . . .
Cl10 Fe2 N13 C73 -93.2(8) . . . .
N11 Fe2 N14 C85 -168.4(14) . . . .
N13 Fe2 N14 C85 173.8(8) . . . .
N12 Fe2 N14 C85 -114.5(7) . . . .
Cl9 Fe2 N14 C85 -18.8(7) . . . .
Cl10 Fe2 N14 C85 81.5(7) . . . .
N11 Fe2 N14 C81 13(2) . . . .
N13 Fe2 N14 C81 -4.4(7) . . . .
N12 Fe2 N14 C81 67.3(7) . . . .
Cl9 Fe2 N14 C81 163.0(7) . . . .
Cl10 Fe2 N14 C81 -96.7(7) . . . .
N16 Fe6 N15 C86 177.9(8) . . . .
N27 Fe6 N15 C86 -89.3(8) . . . .
N28 Fe6 N15 C86 -8.3(8) . . . .
N25 Fe6 N15 C86 110.8(17) . . . .
N26 Fe6 N15 C86 91.8(8) . . . .
N16 Fe6 N15 C90 6.7(7) . . . .
N27 Fe6 N15 C90 99.6(7) . . . .
N28 Fe6 N15 C90 -179.4(7) . . . .
N25 Fe6 N15 C90 -60.4(19) . . . .
N26 Fe6 N15 C90 -79.4(7) . . . .
N15 Fe6 N16 C91 -4.1(7) . . . .
N27 Fe6 N16 C91 -92.1(7) . . . .
N28 Fe6 N16 C91 -57(3) . . . .
N25 Fe6 N16 C91 166.9(7) . . . .
N26 Fe6 N16 C91 87.0(7) . . . .
N15 Fe6 N16 C95 173.8(8) . . . .
N27 Fe6 N16 C95 85.8(8) . . . .
N28 Fe6 N16 C95 121(2) . . . .
N25 Fe6 N16 C95 -15.1(8) . . . .
N26 Fe6 N16 C95 -95.1(8) . . . .
N2 Fe1 N17 C96 -177.8(12) . . . .
N18 Fe1 N17 C96 168.2(9) . . . .
N1 Fe1 N17 C96 -117.2(9) . . . .
Cl7 Fe1 N17 C96 -21.8(9) . . . .
Cl8 Fe1 N17 C96 77.6(8) . . . .
N2 Fe1 N17 C100 19.3(19) . . . .
N18 Fe1 N17 C100 5.3(7) . . . .
N1 Fe1 N17 C100 80.0(8) . . . .
Cl7 Fe1 N17 C100 175.4(7) . . . .
Cl8 Fe1 N17 C100 -85.3(7) . . . .
N2 Fe1 N18 C101 -179.1(9) . . . .
N17 Fe1 N18 C101 -2.4(8) . . . .
N1 Fe1 N18 C101 -104.9(9) . . . .
Cl7 Fe1 N18 C101 -45.5(17) . . . .
Cl8 Fe1 N18 C101 88.7(9) . . . .
N2 Fe1 N18 C102 -1.9(9) . . . .
N17 Fe1 N18 C102 174.8(9) . . . .
N1 Fe1 N18 C102 72.3(9) . . . .
Cl7 Fe1 N18 C102 131.7(11) . . . .
Cl8 Fe1 N18 C102 -94.2(8) . . . .
N10 Fe4 N19 C116 168.6(7) . . . .
N9 Fe4 N19 C116 88.0(7) . . . .
N20 Fe4 N19 C116 -9.0(6) . . . .
N30 Fe4 N19 C116 86(11) . . . .
N29 Fe4 N19 C116 -94.5(7) . . . .
N10 Fe4 N19 C109 4.9(7) . . . .
N9 Fe4 N19 C109 -75.6(7) . . . .
N20 Fe4 N19 C109 -172.6(7) . . . .
N30 Fe4 N19 C109 -78(11) . . . .
N29 Fe4 N19 C109 101.9(7) . . . .
N3 Fe5 N21 C122 163.6(16) . . . .
N22 Fe5 N21 C122 -159.2(8) . . . .
N4 Fe5 N21 C122 113.2(8) . . . .
N24 Fe5 N21 C122 -58.6(8) . . . .
N23 Fe5 N21 C122 21.7(8) . . . .
N3 Fe5 N21 C126 -24(2) . . . .
N22 Fe5 N21 C126 13.4(6) . . . .
N4 Fe5 N21 C126 -74.3(6) . . . .
N24 Fe5 N21 C126 113.9(6) . . . .
N23 Fe5 N21 C126 -165.8(6) . . . .
N3 Fe5 N22 C127 158.5(6) . . . .
N21 Fe5 N22 C127 -16.1(6) . . . .
N4 Fe5 N22 C127 77.5(6) . . . .
N24 Fe5 N22 C127 -104.5(6) . . . .
N23 Fe5 N22 C127 139(11) . . . .
N3 Fe5 N22 C128 -9.1(8) . . . .
N21 Fe5 N22 C128 176.4(8) . . . .
N4 Fe5 N22 C128 -90.1(8) . . . .
N24 Fe5 N22 C128 87.9(8) . . . .
N23 Fe5 N22 C128 -29(11) . . . .
N3 Fe5 N23 C142 81.1(6) . . . .
N21 Fe5 N23 C142 -104.5(6) . . . .
N22 Fe5 N23 C142 101(11) . . . .
N4 Fe5 N23 C142 162.0(6) . . . .
N24 Fe5 N23 C142 -16.2(6) . . . .
N3 Fe5 N23 C135 -83.8(7) . . . .
N21 Fe5 N23 C135 90.6(7) . . . .
N22 Fe5 N23 C135 -64(11) . . . .
N4 Fe5 N23 C135 -2.9(7) . . . .
N24 Fe5 N23 C135 178.9(7) . . . .
N15 Fe6 N26 C153 162.6(7) . . . .
N16 Fe6 N26 C153 82.1(7) . . . .
N27 Fe6 N26 C153 118(14) . . . .
N28 Fe6 N26 C153 -102.5(6) . . . .
N25 Fe6 N26 C153 -14.2(6) . . . .
N15 Fe6 N26 C154 -3.5(7) . . . .
N16 Fe6 N26 C154 -84.0(7) . . . .
N27 Fe6 N26 C154 -48(15) . . . .
N28 Fe6 N26 C154 91.4(7) . . . .
N25 Fe6 N26 C154 179.7(7) . . . .
N15 Fe6 N27 C168 80.8(7) . . . .
N16 Fe6 N27 C168 161.3(7) . . . .
N28 Fe6 N27 C168 -14.2(7) . . . .
N25 Fe6 N27 C168 -102.6(7) . . . .
N26 Fe6 N27 C168 125(14) . . . .
N15 Fe6 N27 C161 -87.7(8) . . . .
N16 Fe6 N27 C161 -7.3(8) . . . .
N28 Fe6 N27 C161 177.3(8) . . . .
N25 Fe6 N27 C161 88.9(8) . . . .
N26 Fe6 N27 C161 -43(15) . . . .
N15 Fe6 N28 C169 -72.3(7) . . . .
N16 Fe6 N28 C169 -20(3) . . . .
N27 Fe6 N28 C169 15.4(6) . . . .
N25 Fe6 N28 C169 116.1(6) . . . .
N26 Fe6 N28 C169 -163.6(6) . . . .
N15 Fe6 N28 C173 107.1(8) . . . .
N16 Fe6 N28 C173 159(2) . . . .
N27 Fe6 N28 C173 -165.2(8) . . . .
N25 Fe6 N28 C173 -64.5(8) . . . .
N26 Fe6 N28 C173 15.8(8) . . . .
N10 Fe4 N30 C179 84.8(6) . . . .
N9 Fe4 N30 C179 165.4(6) . . . .
N19 Fe4 N30 C179 168(47) . . . .
N20 Fe4 N30 C179 -97.9(6) . . . .
N29 Fe4 N30 C179 -12.1(6) . . . .
N10 Fe4 N30 C180 -79.1(7) . . . .
N9 Fe4 N30 C180 1.5(7) . . . .
N19 Fe4 N30 C180 4(11) . . . .
N20 Fe4 N30 C180 98.2(6) . . . .
N29 Fe4 N30 C180 -176.0(7) . . . .
C8 N1 C1 C2 30.3(15) . . . .
Fe1 N1 C1 C2 -142.5(7) . . . .
C8 N1 C1 C6 -146.0(11) . . . .
Fe1 N1 C1 C6 41.2(12) . . . .
C6 C1 C2 C3 0.0 . . . .
N1 C1 C2 C3 -176.1(11) . . . .
C1 C2 C3 C4 0.0 . . . .
C2 C3 C4 C5 0.0 . . . .
C2 C3 C4 C7 174.9(15) . . . .
C3 C4 C5 C6 0.0 . . . .
C7 C4 C5 C6 -175.0(15) . . . .
C4 C5 C6 C1 0.0 . . . .
C2 C1 C6 C5 0.0 . . . .
N1 C1 C6 C5 176.6(10) . . . .
C1 N1 C8 C9 172.3(11) . . . .
Fe1 N1 C8 C9 -13.5(17) . . . .
C13 N2 C9 C10 7.7(16) . . . .
Fe1 N2 C9 C10 -173.5(10) . . . .
C13 N2 C9 C8 -171.7(10) . . . .
Fe1 N2 C9 C8 7.1(13) . . . .
N1 C8 C9 C10 -174.3(14) . . . .
N1 C8 C9 N2 5.1(18) . . . .
N2 C9 C10 C11 -6.4(19) . . . .
C8 C9 C10 C11 172.9(13) . . . .
C9 C10 C11 C12 -2.2(19) . . . .
C10 C11 C12 C13 8.9(17) . . . .
C10 C11 C12 C15 -169.3(11) . . . .
C9 N2 C13 C12 -0.7(15) . . . .
Fe1 N2 C13 C12 -179.3(8) . . . .
C11 C12 C13 N2 -7.7(17) . . . .
C15 C12 C13 N2 170.7(9) . . . .
N21 Fe5 N3 C14 124.4(18) . . . .
N22 Fe5 N3 C14 87.6(4) . . . .
N4 Fe5 N3 C14 175.5(4) . . . .
N24 Fe5 N3 C14 -13.0(4) . . . .
N23 Fe5 N3 C14 -93.0(4) . . . .
N21 Fe5 N3 C18 -48(2) . . . .
N22 Fe5 N3 C18 -84.6(4) . . . .
N4 Fe5 N3 C18 3.4(4) . . . .
N24 Fe5 N3 C18 174.8(4) . . . .
N23 Fe5 N3 C18 94.8(4) . . . .
C18 N3 C14 C15 0.0 . . . .
Fe5 N3 C14 C15 -171.9(5) . . . .
N3 C14 C15 C16 0.0 . . . .
N3 C14 C15 C12 -179.6(8) . . . .
C11 C12 C15 C14 149.9(9) . . . .
C13 C12 C15 C14 -28.4(12) . . . .
C11 C12 C15 C16 -29.7(14) . . . .
C13 C12 C15 C16 152.1(8) . . . .
C14 C15 C16 C17 0.0 . . . .
C12 C15 C16 C17 179.5(8) . . . .
C15 C16 C17 C18 0.0 . . . .
C16 C17 C18 N3 0.0 . . . .
C16 C17 C18 C19 177.5(8) . . . .
C14 N3 C18 C17 0.0 . . . .
Fe5 N3 C18 C17 172.5(4) . . . .
C14 N3 C18 C19 -177.8(7) . . . .
Fe5 N3 C18 C19 -5.3(7) . . . .
C23 N4 C19 C20 -4.2(14) . . . .
Fe5 N4 C19 C20 172.3(8) . . . .
C23 N4 C19 C18 -178.5(8) . . . .
Fe5 N4 C19 C18 -2.0(11) . . . .
C17 C18 C19 N4 -172.9(6) . . . .
N3 C18 C19 N4 4.7(11) . . . .
C17 C18 C19 C20 13.1(14) . . . .
N3 C18 C19 C20 -169.3(9) . . . .
N4 C19 C20 C21 2.9(17) . . . .
C18 C19 C20 C21 176.6(10) . . . .
C19 C20 C21 C22 -1.2(17) . . . .
C20 C21 C22 C23 1.1(15) . . . .
C20 C21 C22 C25 -176.9(10) . . . .
C19 N4 C23 C22 4.2(13) . . . .
Fe5 N4 C23 C22 -171.9(7) . . . .
C21 C22 C23 N4 -2.6(14) . . . .
C25 C22 C23 N4 175.5(8) . . . .
C28 N5 C24 C25 0.9(13) . . . .
Fe3 N5 C24 C25 -177.9(7) . . . .
N5 C24 C25 C26 -4.8(14) . . . .
N5 C24 C25 C22 176.5(8) . . . .
C23 C22 C25 C26 153.1(9) . . . .
C21 C22 C25 C26 -28.9(15) . . . .
C23 C22 C25 C24 -28.3(13) . . . .
C21 C22 C25 C24 149.7(10) . . . .
C24 C25 C26 C27 5.9(13) . . . .
C22 C25 C26 C27 -175.4(9) . . . .
C25 C26 C27 C28 -3.8(14) . . . .
C24 N5 C28 C27 1.5(13) . . . .
Fe3 N5 C28 C27 -179.6(7) . . . .
C24 N5 C28 C29 -176.6(8) . . . .
Fe3 N5 C28 C29 2.3(10) . . . .
C26 C27 C28 N5 0.0(14) . . . .
C26 C27 C28 C29 177.9(9) . . . .
C30 N6 C29 C28 -173.2(8) . . . .
Fe3 N6 C29 C28 -7.8(11) . . . .
N5 C28 C29 N6 4.0(13) . . . .
C27 C28 C29 N6 -174.0(9) . . . .
C29 N6 C30 C31 40.6(11) . . . .
Fe3 N6 C30 C31 -123.4(6) . . . .
C29 N6 C30 C35 -144.4(8) . . . .
Fe3 N6 C30 C35 51.6(8) . . . .
C35 C30 C31 C32 0.0 . . . .
N6 C30 C31 C32 174.9(7) . . . .
C30 C31 C32 C33 0.0 . . . .
C31 C32 C33 C34 0.0 . . . .
C31 C32 C33 C36 -178.7(12) . . . .
C32 C33 C34 C35 0.0 . . . .
C36 C33 C34 C35 178.7(12) . . . .
C33 C34 C35 C30 0.0 . . . .
C31 C30 C35 C34 0.0 . . . .
N6 C30 C35 C34 -175.1(7) . . . .
C44 N7 C37 C38 25.5(15) . . . .
Fe3 N7 C37 C38 -136.2(9) . . . .
C44 N7 C37 C42 -154.3(10) . . . .
Fe3 N7 C37 C42 44.0(11) . . . .
C42 C37 C38 C39 -2.2(15) . . . .
N7 C37 C38 C39 178.0(9) . . . .
C37 C38 C39 C40 0.0(17) . . . .
C38 C39 C40 C41 1.0(16) . . . .
C38 C39 C40 C43 -177.1(10) . . . .
C39 C40 C41 C42 0.2(15) . . . .
C43 C40 C41 C42 178.4(9) . . . .
C40 C41 C42 C37 -2.5(15) . . . .
C38 C37 C42 C41 3.5(14) . . . .
N7 C37 C42 C41 -176.7(9) . . . .
C37 N7 C44 C45 -175.7(9) . . . .
Fe3 N7 C44 C45 -11.8(13) . . . .
C49 N8 C45 C46 2.1(15) . . . .
Fe3 N8 C45 C46 177.2(8) . . . .
C49 N8 C45 C44 -176.8(9) . . . .
Fe3 N8 C45 C44 -1.8(11) . . . .
N7 C44 C45 N8 9.7(15) . . . .
N7 C44 C45 C46 -169.2(11) . . . .
N8 C45 C46 C47 -2.8(17) . . . .
C44 C45 C46 C47 176.0(11) . . . .
C45 C46 C47 C48 0.1(17) . . . .
C46 C47 C48 C49 3.0(15) . . . .
C46 C47 C48 C51 -174.4(10) . . . .
C45 N8 C49 C48 1.3(14) . . . .
Fe3 N8 C49 C48 -173.5(7) . . . .
C47 C48 C49 N8 -3.9(14) . . . .
C51 C48 C49 N8 173.6(9) . . . .
C54 N9 C50 C51 -3.6(14) . . . .
Fe4 N9 C50 C51 -179.1(7) . . . .
N9 C50 C51 C52 2.6(15) . . . .
N9 C50 C51 C48 -179.9(9) . . . .
C49 C48 C51 C50 -34.2(13) . . . .
C47 C48 C51 C50 143.2(10) . . . .
C49 C48 C51 C52 143.2(10) . . . .
C47 C48 C51 C52 -39.5(15) . . . .
C50 C51 C52 C53 -1.8(15) . . . .
C48 C51 C52 C53 -179.1(10) . . . .
C51 C52 C53 C54 2.2(17) . . . .
C52 C53 C54 N9 -3.2(17) . . . .
C52 C53 C54 C55 177.9(11) . . . .
C50 N9 C54 C53 3.7(14) . . . .
Fe4 N9 C54 C53 179.7(8) . . . .
C50 N9 C54 C55 -177.2(8) . . . .
Fe4 N9 C54 C55 -1.2(11) . . . .
C59 N10 C55 C56 -0.5(14) . . . .
Fe4 N10 C55 C56 175.9(8) . . . .
C59 N10 C55 C54 179.7(9) . . . .
Fe4 N10 C55 C54 -3.8(11) . . . .
C53 C54 C55 N10 -177.8(10) . . . .
N9 C54 C55 N10 3.3(13) . . . .
C53 C54 C55 C56 2.5(18) . . . .
N9 C54 C55 C56 -176.5(10) . . . .
N10 C55 C56 C57 -3.6(17) . . . .
C54 C55 C56 C57 176.1(11) . . . .
C55 C56 C57 C58 2.2(18) . . . .
C56 C57 C58 C59 3.0(15) . . . .
C56 C57 C58 C61 178.7(10) . . . .
C55 N10 C59 C58 6.3(14) . . . .
Fe4 N10 C59 C58 -169.8(7) . . . .
C57 C58 C59 N10 -7.5(14) . . . .
C61 C58 C59 N10 176.6(9) . . . .
C64 N11 C60 C61 2.1(14) . . . .
Fe2 N11 C60 C61 179.9(7) . . . .
N11 C60 C61 C62 -8.0(15) . . . .
N11 C60 C61 C58 175.0(9) . . . .
C59 C58 C61 C62 149.1(10) . . . .
C57 C58 C61 C62 -26.5(17) . . . .
C59 C58 C61 C60 -34.2(13) . . . .
C57 C58 C61 C60 150.2(10) . . . .
C60 C61 C62 C63 6.9(15) . . . .
C58 C61 C62 C63 -176.3(10) . . . .
C61 C62 C63 C64 -0.5(17) . . . .
C60 N11 C64 C63 4.8(14) . . . .
Fe2 N11 C64 C63 -173.1(8) . . . .
C60 N11 C64 C65 -174.1(9) . . . .
Fe2 N11 C64 C65 8.0(11) . . . .
C62 C63 C64 N11 -5.7(17) . . . .
C62 C63 C64 C65 173.1(11) . . . .
C66 N12 C65 C64 -178.5(9) . . . .
Fe2 N12 C65 C64 -10.7(12) . . . .
N11 C64 C65 N12 2.6(14) . . . .
C63 C64 C65 N12 -176.3(10) . . . .
C65 N12 C66 C71 -156.8(10) . . . .
Fe2 N12 C66 C71 37.2(13) . . . .
C65 N12 C66 C67 24.5(16) . . . .
Fe2 N12 C66 C67 -141.4(9) . . . .
C71 C66 C67 C68 -0.2(18) . . . .
N12 C66 C67 C68 178.4(11) . . . .
C66 C67 C68 C69 -1(2) . . . .
C67 C68 C69 C70 3(2) . . . .
C67 C68 C69 C72 178.4(14) . . . .
C68 C69 C70 C71 -3.3(19) . . . .
C72 C69 C70 C71 -179.0(12) . . . .
C67 C66 C71 C70 -0.6(17) . . . .
N12 C66 C71 C70 -179.3(10) . . . .
C69 C70 C71 C66 2.5(18) . . . .
C80 N13 C73 C74 -137.0(9) . . . .
Fe2 N13 C73 C74 55.1(9) . . . .
C80 N13 C73 C78 45.8(12) . . . .
Fe2 N13 C73 C78 -122.1(6) . . . .
C78 C73 C74 C75 0.0 . . . .
N13 C73 C74 C75 -177.2(8) . . . .
C73 C74 C75 C76 0.0 . . . .
C74 C75 C76 C77 0.0 . . . .
C74 C75 C76 C79 -176.4(11) . . . .
C75 C76 C77 C78 0.0 . . . .
C79 C76 C77 C78 176.4(11) . . . .
C76 C77 C78 C73 0.0 . . . .
C74 C73 C78 C77 0.0 . . . .
N13 C73 C78 C77 177.2(8) . . . .
C73 N13 C80 C81 -175.1(9) . . . .
Fe2 N13 C80 C81 -6.2(12) . . . .
C85 N14 C81 C82 2.3(14) . . . .
Fe2 N14 C81 C82 -179.4(7) . . . .
C85 N14 C81 C80 -175.4(9) . . . .
Fe2 N14 C81 C80 2.9(12) . . . .
N13 C80 C81 N14 2.4(14) . . . .
N13 C80 C81 C82 -175.2(10) . . . .
N14 C81 C82 C83 -0.6(15) . . . .
C80 C81 C82 C83 177.0(10) . . . .
C81 C82 C83 C84 -2.4(15) . . . .
C82 C83 C84 C85 3.6(14) . . . .
C82 C83 C84 C87 -176.2(9) . . . .
C81 N14 C85 C84 -1.0(14) . . . .
Fe2 N14 C85 C84 -179.2(7) . . . .
C83 C84 C85 N14 -2.0(14) . . . .
C87 C84 C85 N14 177.9(9) . . . .
C90 N15 C86 C87 3.1(14) . . . .
Fe6 N15 C86 C87 -168.0(7) . . . .
N15 C86 C87 C88 -3.7(15) . . . .
N15 C86 C87 C84 173.6(9) . . . .
C83 C84 C87 C88 -38.1(14) . . . .
C85 C84 C87 C88 142.0(10) . . . .
C83 C84 C87 C86 144.7(10) . . . .
C85 C84 C87 C86 -35.2(13) . . . .
C86 C87 C88 C89 0.6(14) . . . .
C84 C87 C88 C89 -176.6(9) . . . .
C87 C88 C89 C90 2.7(14) . . . .
C86 N15 C90 C89 0.5(14) . . . .
Fe6 N15 C90 C89 172.6(8) . . . .
C86 N15 C90 C91 -180.0(8) . . . .
Fe6 N15 C90 C91 -7.9(10) . . . .
C88 C89 C90 N15 -3.4(15) . . . .
C88 C89 C90 C91 177.1(9) . . . .
C95 N16 C91 C92 0.9(14) . . . .
Fe6 N16 C91 C92 178.9(7) . . . .
C95 N16 C91 C90 -177.0(8) . . . .
Fe6 N16 C91 C90 1.1(10) . . . .
N15 C90 C91 N16 4.4(12) . . . .
C89 C90 C91 N16 -176.1(9) . . . .
N15 C90 C91 C92 -173.4(9) . . . .
C89 C90 C91 C92 6.1(16) . . . .
N16 C91 C92 C93 0.3(15) . . . .
C90 C91 C92 C93 177.9(10) . . . .
C91 C92 C93 C94 -2.8(16) . . . .
C92 C93 C94 C95 4.0(16) . . . .
C92 C93 C94 C97 -177.4(10) . . . .
C91 N16 C95 C94 0.4(14) . . . .
Fe6 N16 C95 C94 -177.5(7) . . . .
C93 C94 C95 N16 -2.8(15) . . . .
C97 C94 C95 N16 178.5(9) . . . .
C100 N17 C96 C97 -0.2(16) . . . .
Fe1 N17 C96 C97 -162.9(8) . . . .
N17 C96 C97 C98 -3.3(16) . . . .
N17 C96 C97 C94 175.7(10) . . . .
C93 C94 C97 C96 146.5(11) . . . .
C95 C94 C97 C96 -35.0(14) . . . .
C93 C94 C97 C98 -34.6(16) . . . .
C95 C94 C97 C98 144.0(10) . . . .
C96 C97 C98 C99 3.9(15) . . . .
C94 C97 C98 C99 -175.1(10) . . . .
C97 C98 C99 C100 -1.3(17) . . . .
C98 C99 C100 N17 -2.3(18) . . . .
C98 C99 C100 C101 171.1(10) . . . .
C96 N17 C100 C99 3.1(16) . . . .
Fe1 N17 C100 C99 167.1(9) . . . .
C96 N17 C100 C101 -171.1(9) . . . .
Fe1 N17 C100 C101 -7.1(11) . . . .
C102 N18 C101 C100 -178.0(9) . . . .
Fe1 N18 C101 C100 -0.7(14) . . . .
C99 C100 C101 N18 -168.8(12) . . . .
N17 C100 C101 N18 5.2(16) . . . .
C101 N18 C102 C103 -123.0(11) . . . .
Fe1 N18 C102 C103 60.0(10) . . . .
C101 N18 C102 C107 58.3(14) . . . .
Fe1 N18 C102 C107 -118.6(8) . . . .
C107 C102 C103 C104 0.0 . . . .
N18 C102 C103 C104 -178.7(9) . . . .
C102 C103 C104 C105 0.0 . . . .
C103 C104 C105 C106 0.0 . . . .
C103 C104 C105 C108 177.7(16) . . . .
C104 C105 C106 C107 0.0 . . . .
C108 C105 C106 C107 -177.7(16) . . . .
C105 C106 C107 C102 0.0 . . . .
C103 C102 C107 C106 0.0 . . . .
N18 C102 C107 C106 178.6(10) . . . .
C116 N19 C109 C110 120.6(10) . . . .
Fe4 N19 C109 C110 -75.6(11) . . . .
C116 N19 C109 C114 -62.5(11) . . . .
Fe4 N19 C109 C114 101.3(9) . . . .
C114 C109 C110 C111 -0.6(15) . . . .
N19 C109 C110 C111 176.2(9) . . . .
C109 C110 C111 C112 -1.1(17) . . . .
C110 C111 C112 C113 2.1(18) . . . .
C110 C111 C112 C115 179.8(11) . . . .
C111 C112 C113 C114 -1.4(19) . . . .
C115 C112 C113 C114 -179.2(11) . . . .
C112 C113 C114 C109 -0.3(17) . . . .
C110 C109 C114 C113 1.3(15) . . . .
N19 C109 C114 C113 -175.7(9) . . . .
C109 N19 C116 C117 172.6(7) . . . .
Fe4 N19 C116 C117 7.5(10) . . . .
N10 Fe4 N20 C117 -8(2) . . . .
N9 Fe4 N20 C117 -76.9(3) . . . .
N19 Fe4 N20 C117 8.3(3) . . . .
N30 Fe4 N20 C117 -169.9(4) . . . .
N29 Fe4 N20 C117 109.8(3) . . . .
N10 Fe4 N20 C121 170.2(18) . . . .
N9 Fe4 N20 C121 100.9(4) . . . .
N19 Fe4 N20 C121 -173.8(4) . . . .
N30 Fe4 N20 C121 8.0(4) . . . .
N29 Fe4 N20 C121 -72.3(4) . . . .
C121 N20 C117 C118 0.0 . . . .
Fe4 N20 C117 C118 178.0(4) . . . .
C121 N20 C117 C116 174.9(6) . . . .
Fe4 N20 C117 C116 -7.1(6) . . . .
N19 C116 C117 C118 174.5(6) . . . .
N19 C116 C117 N20 -0.1(9) . . . .
N20 C117 C118 C119 0.0 . . . .
C116 C117 C118 C119 -174.3(7) . . . .
C117 C118 C119 C120 0.0 . . . .
C118 C119 C120 C121 0.0 . . . .
C118 C119 C120 C123 171.6(7) . . . .
C119 C120 C121 N20 0.0 . . . .
C123 C120 C121 N20 -172.0(6) . . . .
C117 N20 C121 C120 0.0 . . . .
Fe4 N20 C121 C120 -177.7(4) . . . .
C126 N21 C122 C123 7.7(13) . . . .
Fe5 N21 C122 C123 179.9(7) . . . .
N21 C122 C123 C124 0.9(14) . . . .
N21 C122 C123 C120 -173.9(8) . . . .
C121 C120 C123 C122 153.0(7) . . . .
C119 C120 C123 C122 -18.8(11) . . . .
C121 C120 C123 C124 -21.8(10) . . . .
C119 C120 C123 C124 166.4(7) . . . .
C122 C123 C124 C125 -6.1(13) . . . .
C120 C123 C124 C125 168.8(8) . . . .
C123 C124 C125 C126 2.5(14) . . . .
C122 N21 C126 C125 -11.3(12) . . . .
Fe5 N21 C126 C125 175.1(7) . . . .
C122 N21 C126 C127 164.5(8) . . . .
Fe5 N21 C126 C127 -9.1(9) . . . .
C124 C125 C126 N21 6.4(14) . . . .
C124 C125 C126 C127 -169.0(9) . . . .
C128 N22 C127 C126 -175.4(8) . . . .
Fe5 N22 C127 C126 15.4(10) . . . .
N21 C126 C127 N22 -4.2(12) . . . .
C125 C126 C127 N22 171.5(8) . . . .
C127 N22 C128 C133 -55.5(12) . . . .
Fe5 N22 C128 C133 111.7(9) . . . .
C127 N22 C128 C129 123.6(9) . . . .
Fe5 N22 C128 C129 -69.1(11) . . . .
C133 C128 C129 C130 -0.4(14) . . . .
N22 C128 C129 C130 -179.5(8) . . . .
C128 C129 C130 C131 -1.7(15) . . . .
C129 C130 C131 C132 2.2(16) . . . .
C129 C130 C131 C134 -178.6(10) . . . .
C130 C131 C132 C133 -0.8(16) . . . .
C134 C131 C132 C133 179.9(11) . . . .
C129 C128 C133 C132 1.7(15) . . . .
N22 C128 C133 C132 -179.2(9) . . . .
C131 C132 C133 C128 -1.1(16) . . . .
C142 N23 C135 C136 119.4(10) . . . .
Fe5 N23 C135 C136 -76.6(11) . . . .
C142 N23 C135 C140 -60.3(12) . . . .
Fe5 N23 C135 C140 103.7(10) . . . .
C140 C135 C136 C137 -1.5(15) . . . .
N23 C135 C136 C137 178.8(9) . . . .
C135 C136 C137 C138 1.8(15) . . . .
C136 C137 C138 C139 -2.0(16) . . . .
C136 C137 C138 C141 -177.5(10) . . . .
C137 C138 C139 C140 1.9(17) . . . .
C141 C138 C139 C140 177.5(11) . . . .
C136 C135 C140 C139 1.5(16) . . . .
N23 C135 C140 C139 -178.8(10) . . . .
C138 C139 C140 C135 -1.8(18) . . . .
C135 N23 C142 C143 -179.4(7) . . . .
Fe5 N23 C142 C143 14.5(10) . . . .
N3 Fe5 N24 C143 -70.5(3) . . . .
N21 Fe5 N24 C143 115.5(3) . . . .
N22 Fe5 N24 C143 -163.1(3) . . . .
N4 Fe5 N24 C143 3(2) . . . .
N23 Fe5 N24 C143 15.1(3) . . . .
N3 Fe5 N24 C147 105.5(4) . . . .
N21 Fe5 N24 C147 -68.4(4) . . . .
N22 Fe5 N24 C147 12.9(4) . . . .
N4 Fe5 N24 C147 180(100) . . . .
N23 Fe5 N24 C147 -168.8(4) . . . .
C147 N24 C143 C144 0.0 . . . .
Fe5 N24 C143 C144 176.4(4) . . . .
C147 N24 C143 C142 171.6(6) . . . .
Fe5 N24 C143 C142 -12.0(5) . . . .
N23 C142 C143 N24 -1.8(10) . . . .
N23 C142 C143 C144 169.1(6) . . . .
N24 C143 C144 C145 0.0 . . . .
C142 C143 C144 C145 -170.3(7) . . . .
C143 C144 C145 C146 0.0 . . . .
C144 C145 C146 C147 0.0 . . . .
C144 C145 C146 C149 176.0(6) . . . .
C145 C146 C147 N24 0.0 . . . .
C149 C146 C147 N24 -176.2(5) . . . .
C143 N24 C147 C146 0.0 . . . .
Fe5 N24 C147 C146 -175.8(4) . . . .
N15 Fe6 N25 C148 171.9(16) . . . .
N16 Fe6 N25 C148 105.9(4) . . . .
N27 Fe6 N25 C148 12.3(4) . . . .
N28 Fe6 N25 C148 -68.7(4) . . . .
N26 Fe6 N25 C148 -168.8(4) . . . .
N15 Fe6 N25 C152 -4.0(18) . . . .
N16 Fe6 N25 C152 -69.9(3) . . . .
N27 Fe6 N25 C152 -163.6(3) . . . .
N28 Fe6 N25 C152 115.4(3) . . . .
N26 Fe6 N25 C152 15.3(3) . . . .
C152 N25 C148 C149 0.0 . . . .
Fe6 N25 C148 C149 -175.6(4) . . . .
N25 C148 C149 C150 0.0 . . . .
N25 C148 C149 C146 -172.2(6) . . . .
C145 C146 C149 C148 -29.0(6) . . . .
C147 C146 C149 C148 147.2(3) . . . .
C145 C146 C149 C150 158.9(3) . . . .
C147 C146 C149 C150 -25.0(6) . . . .
C148 C149 C150 C151 0.0 . . . .
C146 C149 C150 C151 172.0(6) . . . .
C149 C150 C151 C152 0.0 . . . .
C150 C151 C152 N25 0.0 . . . .
C150 C151 C152 C153 -168.4(7) . . . .
C148 N25 C152 C151 0.0 . . . .
Fe6 N25 C152 C151 176.2(3) . . . .
C148 N25 C152 C153 169.6(6) . . . .
Fe6 N25 C152 C153 -14.2(6) . . . .
C154 N26 C153 C152 177.7(7) . . . .
Fe6 N26 C153 C152 10.6(10) . . . .
C151 C152 C153 N26 171.4(6) . . . .
N25 C152 C153 N26 2.4(10) . . . .
C153 N26 C154 C159 121.0(10) . . . .
Fe6 N26 C154 C159 -73.6(11) . . . .
C153 N26 C154 C155 -59.5(12) . . . .
Fe6 N26 C154 C155 105.8(10) . . . .
C159 C154 C155 C156 2.8(16) . . . .
N26 C154 C155 C156 -176.7(10) . . . .
C154 C155 C156 C157 -2.3(17) . . . .
C155 C156 C157 C158 0.6(16) . . . .
C155 C156 C157 C160 -179.4(10) . . . .
C156 C157 C158 C159 0.5(16) . . . .
C160 C157 C158 C159 -179.5(10) . . . .
C157 C158 C159 C154 0.1(16) . . . .
C155 C154 C159 C158 -1.7(15) . . . .
N26 C154 C159 C158 177.8(9) . . . .
C168 N27 C161 C162 113.9(11) . . . .
Fe6 N27 C161 C162 -77.8(12) . . . .
C168 N27 C161 C166 -66.1(12) . . . .
Fe6 N27 C161 C166 102.3(10) . . . .
C166 C161 C162 C163 4.2(17) . . . .
N27 C161 C162 C163 -175.8(11) . . . .
C161 C162 C163 C164 0.6(19) . . . .
C162 C163 C164 C165 -6(2) . . . .
C162 C163 C164 C167 179.3(14) . . . .
C163 C164 C165 C166 7(2) . . . .
C167 C164 C165 C166 -178.3(14) . . . .
C164 C165 C166 C161 -2(2) . . . .
C162 C161 C166 C165 -3.3(17) . . . .
N27 C161 C166 C165 176.6(11) . . . .
C161 N27 C168 C169 179.9(8) . . . .
Fe6 N27 C168 C169 10.1(10) . . . .
C173 N28 C169 C170 -3.0(14) . . . .
Fe6 N28 C169 C170 176.4(7) . . . .
C173 N28 C169 C168 166.0(8) . . . .
Fe6 N28 C169 C168 -14.6(10) . . . .
N27 C168 C169 N28 3.3(12) . . . .
N27 C168 C169 C170 172.4(9) . . . .
N28 C169 C170 C171 -0.5(14) . . . .
C168 C169 C170 C171 -168.8(8) . . . .
C169 C170 C171 C172 6.6(14) . . . .
C170 C171 C172 C173 -8.8(13) . . . .
C170 C171 C172 C175 168.5(8) . . . .
C169 N28 C173 C172 0.4(14) . . . .
Fe6 N28 C173 C172 -178.9(7) . . . .
C171 C172 C173 N28 5.3(13) . . . .
C175 C172 C173 N28 -172.0(8) . . . .
N10 Fe4 N29 C174 102.5(4) . . . .
N9 Fe4 N29 C174 171(2) . . . .
N19 Fe4 N29 C174 9.7(4) . . . .
N20 Fe4 N29 C174 -69.6(3) . . . .
N30 Fe4 N29 C174 -170.4(4) . . . .
N10 Fe4 N29 C178 -76.2(3) . . . .
N9 Fe4 N29 C178 -8(2) . . . .
N19 Fe4 N29 C178 -169.0(3) . . . .
N20 Fe4 N29 C178 111.7(3) . . . .
N30 Fe4 N29 C178 11.0(3) . . . .
C178 N29 C174 C175 0.0 . . . .
Fe4 N29 C174 C175 -178.5(4) . . . .
N29 C174 C175 C176 0.0 . . . .
N29 C174 C175 C172 -169.6(6) . . . .
C173 C172 C175 C176 -19.0(11) . . . .
C171 C172 C175 C176 163.9(7) . . . .
C173 C172 C175 C174 150.6(7) . . . .
C171 C172 C175 C174 -26.6(10) . . . .
C174 C175 C176 C177 0.0 . . . .
C172 C175 C176 C177 169.3(6) . . . .
C175 C176 C177 C178 0.0 . . . .
C176 C177 C178 N29 0.0 . . . .
C176 C177 C178 C179 -171.8(6) . . . .
C174 N29 C178 C177 0.0 . . . .
Fe4 N29 C178 C177 178.8(3) . . . .
C174 N29 C178 C179 172.6(6) . . . .
Fe4 N29 C178 C179 -8.6(5) . . . .
C180 N30 C179 C178 176.1(6) . . . .
Fe4 N30 C179 C178 10.8(9) . . . .
C177 C178 C179 N30 170.9(6) . . . .
N29 C178 C179 N30 -1.3(9) . . . .
C179 N30 C180 C181 -65.9(9) . . . .
Fe4 N30 C180 C181 97.5(7) . . . .
C179 N30 C180 C185 118.8(8) . . . .
Fe4 N30 C180 C185 -77.8(7) . . . .
C185 C180 C181 C182 0.0 . . . .
N30 C180 C181 C182 -175.4(8) . . . .
C180 C181 C182 C183 0.0 . . . .
C181 C182 C183 C184 0.0 . . . .
C181 C182 C183 C186 177.0(14) . . . .
C182 C183 C184 C185 0.0 . . . .
C186 C183 C184 C185 -176.9(15) . . . .
C183 C184 C185 C180 0.0 . . . .
C181 C180 C185 C184 0.0 . . . .
N30 C180 C185 C184 175.3(8) . . . .
